data_4117426
loop_
_publ_author_name
'Shohei Tashiro'
'Ryou Kubota'
'Mitsuhiko Shionoya'

_publ_contact_author_address
;
Department of Chemistry
The University of Tokyo
Graduate School of Science
7-3-1, Hongo
Bunkyo-ku
Tokyo
113-0033
;
_publ_contact_author_email shionoya@chem.s.u-tokyo.ac.jp
_publ_contact_author_fax 81-3-5841-8061
_publ_contact_author_name 'Prof Mitsuhiko Shionoya'
_publ_contact_author_phone 81-3-5841-8061
_publ_section_title
;
 Metal-Macrocycle Framework (MMF): Supramolecular Nano-Channel Surfaces
 with Shape Sorting Capability
;
_journal_name_full 'Journal of the American Chemical Society'
_journal_page_first 2461
_journal_page_last 2464
_journal_paper_doi 10.1021/ja209422m
_journal_volume 134
_journal_year 2012
_chemical_formula_moiety '4(C42 H42 Cl6 N6 Pd3), d1.19(C8 H9 O Cl), 3.65(C2 H3 N), 4(H2 O)'
_chemical_formula_sum 'C184.79 H197.62 Cl25.19 N27.64 O5.19 Pd12'
_chemical_formula_weight 5058.74
_chemical_name_systematic
; 
 ? 
;
_space_group_IT_number 4
_symmetry_cell_setting monoclinic
_symmetry_space_group_name_Hall 'P 2yb'
_symmetry_space_group_name_H-M 'P 1 21 1'
_atom_sites_solution_hydrogens geom
_atom_sites_solution_primary direct
_atom_sites_solution_secondary difmap
_audit_creation_method SHELXL-97
_cell_angle_alpha 90.00
_cell_angle_beta 90.9080(10)
_cell_angle_gamma 90.00
_cell_formula_units_Z 2
_cell_length_a 14.3191(3)
_cell_length_b 52.7125(10)
_cell_length_c 19.6819(4)
_cell_measurement_temperature 93(2)
_cell_volume 14853.9(5)
_computing_cell_refinement 'RAPID AUTO'
_computing_data_collection 'RAPID AUTO (Rigaku, ????)'
_computing_data_reduction 'RAPID AUTO'
_computing_molecular_graphics 'CrystalStructure 4.0'
_computing_publication_material 'CrystalStructure 4.0 (Rigaku, 2010)'
_computing_structure_refinement 'SHELXL-97 (Sheldrick, 1997)'
_computing_structure_solution 'SHELXS-97 (Sheldrick, 1990)'
_diffrn_ambient_temperature 93(2)
_diffrn_detector_area_resol_mean 10.000
_diffrn_measured_fraction_theta_full 0.989
_diffrn_measured_fraction_theta_max 0.989
_diffrn_measurement_device_type 'Rigaku R-AXIS RAPID'
_diffrn_measurement_method \w
_diffrn_radiation_monochromator graphite
_diffrn_radiation_source 'fine-focus sealed tube'
_diffrn_radiation_type MoK\a
_diffrn_radiation_wavelength 0.71075
_diffrn_reflns_av_R_equivalents 0.0575
_diffrn_reflns_av_sigmaI/netI 0.0580
_diffrn_reflns_limit_h_max 18
_diffrn_reflns_limit_h_min -18
_diffrn_reflns_limit_k_max 68
_diffrn_reflns_limit_k_min -68
_diffrn_reflns_limit_l_max 25
_diffrn_reflns_limit_l_min -25
_diffrn_reflns_number 132677
_diffrn_reflns_theta_full 27.49
_diffrn_reflns_theta_max 27.49
_diffrn_reflns_theta_min 3.01
_diffrn_standards_number 0
_exptl_absorpt_coefficient_mu 0.974
_exptl_absorpt_correction_T_max 0.9089
_exptl_absorpt_correction_T_min 0.6739
_exptl_absorpt_correction_type multi-scan
_exptl_absorpt_process_details
;
    Higashi, T. (1995). Program for Absorption Correction.
    Rigaku Corporation, Tokyo, Japan.
;
_exptl_crystal_colour yellow
_exptl_crystal_density_diffrn 1.130
_exptl_crystal_description platelet
_exptl_crystal_F_000 5040
_exptl_crystal_size_max 0.44
_exptl_crystal_size_mid 0.23
_exptl_crystal_size_min 0.10
_platon_squeeze_details
;
;
_refine_diff_density_max 3.662
_refine_diff_density_min -1.947
_refine_diff_density_rms 0.144
_refine_ls_abs_structure_details 'Flack H D (1983), Acta Cryst. A39, 876-881'
_refine_ls_abs_structure_Flack 0.12(4)
_refine_ls_extinction_method none
_refine_ls_goodness_of_fit_ref 1.042
_refine_ls_hydrogen_treatment constr
_refine_ls_matrix_type full
_refine_ls_number_parameters 2231
_refine_ls_number_reflns 34073
_refine_ls_number_restraints 840
_refine_ls_restrained_S_all 1.046
_refine_ls_R_factor_all 0.0986
_refine_ls_R_factor_gt 0.0755
_refine_ls_shift/su_max 0.003
_refine_ls_shift/su_mean 0.000
_refine_ls_structure_factor_coef Fsqd
_refine_ls_weighting_details 'calc w=1/[\s^2^(Fo^2^)+(0.1627P)^2^+0.0000P] where P=(Fo^2^+2Fc^2^)/3'
_refine_ls_weighting_scheme calc
_refine_ls_wR_factor_gt 0.2230
_refine_ls_wR_factor_ref 0.2444
_reflns_number_gt 22873
_reflns_number_total 34073
_reflns_threshold_expression >2sigma(I)
_cod_data_source_file ja209422m_si_002_12.cif
_cod_data_source_block 832896
_cod_original_cell_volume 14854.0(5)
_cod_database_code 4117426

loop_
_symmetry_equiv_pos_as_xyz
'x, y, z'
'-x, y+1/2, -z'

loop_
_atom_site_label
_atom_site_type_symbol
_atom_site_fract_x
_atom_site_fract_y
_atom_site_fract_z
_atom_site_U_iso_or_equiv
_atom_site_adp_type
_atom_site_occupancy
_atom_site_symmetry_multiplicity
_atom_site_calc_flag
_atom_site_refinement_flags
Pd1 Pd 0.26060(6) 0.45555(5) 0.07973(4) 0.0399(2) Uani 1 1 d .
Pd2 Pd 0.07708(7) 0.45879(5) 0.53030(5) 0.0463(3) Uani 1 1 d .
Pd3 Pd -0.34729(6) 0.42235(5) 0.20997(5) 0.0501(3) Uani 1 1 d .
Pd4 Pd -0.03357(7) 0.36845(5) 0.06135(6) 0.0531(3) Uani 1 1 d .
Pd5 Pd 0.48156(12) 0.28168(6) 0.29227(8) 0.0848(5) Uani 1 1 d D
Pd6 Pd 0.01953(16) 0.19876(6) 0.14378(12) 0.1225(8) Uani 1 1 d D
Pd7 Pd 0.23901(6) 0.43440(5) 0.91650(4) 0.0400(2) Uani 1 1 d .
Pd8 Pd 0.42347(7) 0.43118(5) 0.46593(5) 0.0469(3) Uani 1 1 d .
Pd9 Pd 0.84689(7) 0.46772(5) 0.78604(5) 0.0473(3) Uani 1 1 d .
Pd10 Pd 0.53423(7) 0.52138(5) 0.93479(6) 0.0519(3) Uani 1 1 d .
Pd11 Pd 0.01809(13) 0.60834(5) 0.70491(8) 0.0859(5) Uani 1 1 d D
Pd12 Pd 0.48487(18) 0.69024(6) 0.85282(17) 0.1602(11) Uani 1 1 d D
Cl1 Cl 0.2352(2) 0.41230(9) 0.07509(15) 0.0458(8) Uani 1 1 d .
Cl1G Cl -0.1616(8) 0.5477(2) 0.1186(5) 0.117(4) Uiso 0.543(15) 1 d PD
Cl2 Cl 0.4207(2) 0.45128(9) 0.07675(15) 0.0487(8) Uani 1 1 d .
Cl2G Cl 0.6943(12) 0.3450(4) 0.8839(7) 0.233(10) Uiso 0.645(19) 1 d PD
Cl3 Cl 0.1418(2) 0.42039(9) 0.50429(17) 0.0530(8) Uani 1 1 d .
Cl4 Cl 0.0031(2) 0.44326(9) 0.62405(16) 0.0552(9) Uani 1 1 d .
Cl5 Cl -0.3145(2) 0.39130(10) 0.28928(19) 0.0627(10) Uani 1 1 d .
Cl6 Cl -0.3787(3) 0.39377(10) 0.1251(2) 0.0642(10) Uani 1 1 d .
Cl7 Cl -0.1724(2) 0.37062(10) 0.00016(19) 0.0621(10) Uani 1 1 d .
Cl8 Cl 0.0557(2) 0.36218(10) -0.03255(18) 0.0586(10) Uani 1 1 d .
Cl9 Cl 0.5109(5) 0.29528(13) 0.4025(3) 0.112(2) Uani 1 1 d D
Cl10 Cl 0.4382(5) 0.24209(12) 0.3280(3) 0.119(2) Uani 1 1 d D
Cl11 Cl 0.0875(8) 0.16040(14) 0.1414(6) 0.193(5) Uani 1 1 d .
Cl12 Cl 0.0195(9) 0.2025(3) 0.0304(5) 0.238(6) Uani 1 1 d .
Cl13 Cl 0.2659(2) 0.47787(8) 0.91930(15) 0.0431(7) Uani 1 1 d .
Cl14 Cl 0.07923(19) 0.43859(9) 0.91839(15) 0.0465(8) Uani 1 1 d .
Cl15 Cl 0.3607(2) 0.47048(10) 0.49395(19) 0.0614(10) Uani 1 1 d .
Cl16 Cl 0.4978(2) 0.44730(10) 0.37168(17) 0.0566(9) Uani 1 1 d .
Cl17 Cl 0.8154(3) 0.49902(10) 0.7078(2) 0.0668(11) Uani 1 1 d .
Cl18 Cl 0.8808(3) 0.49640(11) 0.87051(19) 0.0648(11) Uani 1 1 d .
Cl19 Cl 0.6719(2) 0.51989(11) 0.9958(2) 0.0704(12) Uani 1 1 d .
Cl20 Cl 0.4447(2) 0.52754(10) 1.02956(18) 0.0598(10) Uani 1 1 d .
Cl21 Cl -0.0098(5) 0.59659(12) 0.5956(3) 0.113(2) Uani 1 1 d .
Cl22 Cl 0.0521(6) 0.64901(11) 0.6709(3) 0.135(3) Uani 1 1 d .
Cl23 Cl 0.4031(5) 0.73015(14) 0.8572(4) 0.126(2) Uani 1 1 d .
Cl24 Cl 0.4810(5) 0.68599(17) 0.9744(4) 0.152(3) Uani 1 1 d .
O1G O -0.2860(19) 0.5846(7) 0.3552(12) 0.220(19) Uiso 0.543(15) 1 d PD
O1W O 0.285(2) 0.1535(7) 0.0179(16) 0.261(13) Uiso 1 1 d .
O2G O 0.746(3) 0.2923(7) 0.6456(14) 0.33(3) Uiso 0.645(19) 1 d PD
O2W O 0.2080(10) 0.7354(3) 0.9403(8) 0.122(4) Uiso 1 1 d .
O3W O 0.7430(19) 0.3130(5) 0.3267(14) 0.230(11) Uiso 1 1 d .
O4W O 0.7909(12) 0.5581(3) 0.6697(9) 0.143(5) Uiso 1 1 d .
N1 N 0.1203(6) 0.4627(3) 0.0706(5) 0.053(3) Uani 1 1 d .
H1N H 0.0968 0.4532 0.0356 0.064 Uiso 1 1 calc R
N1S N 0.3492(10) 0.3910(3) 0.3286(7) 0.082(5) Uani 1 1 d D
N2 N 0.2734(7) 0.4945(2) 0.0856(5) 0.047(3) Uani 1 1 d .
H2N H 0.3160 0.4992 0.0542 0.057 Uiso 1 1 calc R
N2S N 0.1577(9) 0.5010(3) 0.6649(5) 0.062(3) Uani 1 1 d D
N3 N 0.1420(7) 0.4755(3) 0.4489(5) 0.050(3) Uani 1 1 d .
H3N H 0.2037 0.4714 0.4514 0.061 Uiso 1 1 calc R
N3S N 0.092(2) 0.3113(5) 0.3775(18) 0.226(16) Uiso 0.99(3) 1 d PD
N4 N 0.0255(8) 0.4952(3) 0.5461(5) 0.060(4) Uani 1 1 d .
H4N H 0.0384 0.4995 0.5901 0.072 Uiso 1 1 calc R
N4S N 0.440(3) 0.5622(8) 0.643(2) 0.23(2) Uiso 0.66(3) 1 d PD
N5 N -0.3141(7) 0.4497(2) 0.2800(5) 0.048(3) Uani 1 1 d U
H5N H -0.3400 0.4453 0.3202 0.058 Uiso 1 1 calc R
N6 N -0.3833(7) 0.4516(3) 0.1515(5) 0.054(3) Uani 1 1 d U
H6N H -0.4436 0.4486 0.1386 0.065 Uiso 1 1 calc R
N7 N -0.1054(8) 0.3743(3) 0.1462(6) 0.066(4) Uani 1 1 d .
H7N H -0.1455 0.3875 0.1394 0.079 Uiso 1 1 calc R
N8 N 0.0879(7) 0.3671(3) 0.1210(6) 0.054(3) Uani 1 1 d .
H8N H 0.1304 0.3777 0.1024 0.065 Uiso 1 1 calc R
N9 N 0.5300(8) 0.3153(3) 0.2615(8) 0.0847(19) Uani 1 1 d DU
H9N H 0.5852 0.3173 0.2845 0.102 Uiso 1 1 calc R
N10 N 0.4498(7) 0.2736(3) 0.1952(6) 0.0849(19) Uani 1 1 d DU
H10N H 0.4698 0.2575 0.1880 0.102 Uiso 1 1 calc R
N11 N 0.0215(10) 0.2003(3) 0.2421(8) 0.164(7) Uani 1 1 d DU
H11N H -0.0059 0.1853 0.2527 0.197 Uiso 1 1 calc R
N12 N -0.0498(13) 0.2321(3) 0.1564(14) 0.162(7) Uani 1 1 d DU
H12N H -0.0956 0.2335 0.1240 0.194 Uiso 1 1 calc R
N13 N 0.3775(6) 0.4278(2) 0.9281(5) 0.039(2) Uani 1 1 d U
H13N H 0.3989 0.4375 0.9633 0.047 Uiso 1 1 calc R
N14 N 0.2284(6) 0.3956(2) 0.9068(5) 0.039(2) Uani 1 1 d U
H14N H 0.1870 0.3908 0.9389 0.047 Uiso 1 1 calc R
N15 N 0.3581(8) 0.4156(2) 0.5446(5) 0.047(3) Uani 1 1 d .
H15N H 0.2979 0.4211 0.5437 0.056 Uiso 1 1 calc R
N16 N 0.4762(7) 0.3962(2) 0.4478(5) 0.047(3) Uani 1 1 d .
H16N H 0.4609 0.3925 0.4038 0.057 Uiso 1 1 calc R
N17 N 0.8153(8) 0.4391(3) 0.7173(6) 0.059(3) Uani 1 1 d .
H17N H 0.8399 0.4433 0.6764 0.071 Uiso 1 1 calc R
N18 N 0.8819(7) 0.4370(2) 0.8480(5) 0.040(2) Uani 1 1 d U
H18N H 0.9423 0.4399 0.8608 0.048 Uiso 1 1 calc R
N19 N 0.6013(7) 0.5175(3) 0.8422(5) 0.049(3) Uani 1 1 d .
H19N H 0.6395 0.5039 0.8476 0.059 Uiso 1 1 calc R
N20 N 0.4180(7) 0.5205(2) 0.8746(5) 0.042(2) Uani 1 1 d .
H20N H 0.3756 0.5103 0.8951 0.050 Uiso 1 1 calc R
N21 N -0.0380(8) 0.5761(2) 0.7421(6) 0.0589(13) Uani 1 1 d U
H21N H -0.0946 0.5742 0.7211 0.071 Uiso 1 1 calc R
N22 N 0.0382(7) 0.6167(2) 0.8042(5) 0.0589(13) Uani 1 1 d DU
H22N H 0.0188 0.6328 0.8125 0.071 Uiso 1 1 calc R
N23 N 0.4927(14) 0.6929(3) 0.7558(7) 0.133(3) Uani 1 1 d DU
H23N H 0.5137 0.7089 0.7478 0.160 Uiso 1 1 calc R
N24 N 0.5491(13) 0.6566(3) 0.8479(10) 0.134(3) Uani 1 1 d DU
H24N H 0.5927 0.6561 0.8821 0.161 Uiso 1 1 calc R
C1 C 0.1067(7) 0.4901(2) 0.0533(5) 0.036(2) Uani 1 1 d U
C1G C -0.1103(10) 0.5543(2) 0.2008(6) 0.16(2) Uiso 0.543(15) 1 d PD
C1S C 0.3700(8) 0.4017(3) 0.2826(6) 0.045(3) Uani 1 1 d D
C1T C 0.3990(10) 0.4123(3) 0.2185(6) 0.061(4) Uani 1 1 d D
C2 C 0.0290(7) 0.4993(3) 0.0238(6) 0.041(3) Uani 1 1 d .
H2 H -0.0195 0.4881 0.0138 0.050 Uiso 1 1 calc R
C2G C -0.1767(11) 0.5561(2) 0.2520(5) 0.111(12) Uiso 0.543(15) 1 d PD
C2S C 0.1251(10) 0.4921(3) 0.7143(7) 0.057(4) Uani 1 1 d D
C2T C 0.0919(8) 0.4769(3) 0.7739(6) 0.054(4) Uani 1 1 d D
C3 C 0.0179(9) 0.5236(3) 0.0080(7) 0.055(4) Uani 1 1 d .
H3 H -0.0378 0.5299 -0.0102 0.066 Uiso 1 1 calc R
C3G C -0.1482(14) 0.5611(3) 0.3191(6) 0.21(3) Uiso 0.543(15) 1 d PD
C3S C 0.1155(19) 0.3305(5) 0.3990(14) 0.138(10) Uiso 0.99(3) 1 d PD
C3T C 0.1622(15) 0.3531(4) 0.4247(11) 0.105(8) Uiso 0.99(3) 1 d PD
C4 C 0.0991(13) 0.5399(4) 0.0210(9) 0.080(5) Uani 1 1 d .
H4 H 0.1001 0.5569 0.0078 0.096 Uiso 1 1 calc R
C4G C -0.0531(15) 0.5643(6) 0.3348(8) 0.21(3) Uiso 0.543(15) 1 d PD
C4S C 0.4049(16) 0.5480(5) 0.6070(13) 0.082(8) Uiso 0.66(3) 1 d PD
C4T C 0.3327(16) 0.5317(5) 0.5761(12) 0.072(7) Uiso 0.66(3) 1 d PD
C5 C 0.1730(11) 0.5288(5) 0.0536(7) 0.077(6) Uani 1 1 d .
H5 H 0.2195 0.5396 0.0700 0.092 Uiso 1 1 calc R
C5G C 0.0133(12) 0.5625(7) 0.2835(10) 0.139(16) Uiso 0.543(15) 1 d PD
C6 C 0.1852(8) 0.5051(3) 0.0642(6) 0.041(3) Uani 1 1 d .
C6G C -0.0155(10) 0.5575(6) 0.2165(9) 0.41(8) Uiso 0.543(15) 1 d PD
C7 C 0.3081(8) 0.5045(3) 0.1536(7) 0.055(4) Uani 1 1 d .
H7A H 0.3726 0.4993 0.1606 0.067 Uiso 1 1 calc R
H7B H 0.3067 0.5229 0.1528 0.067 Uiso 1 1 calc R
C7G C -0.2226(16) 0.5628(5) 0.3719(7) 0.141(16) Uiso 0.543(15) 1 d PD
C8 C 0.2519(10) 0.4954(3) 0.2117(7) 0.057(3) Uani 1 1 d U
C8G C -0.177(2) 0.5673(7) 0.4399(6) 0.108(11) Uiso 0.543(15) 1 d PD
C9 C 0.2907(8) 0.4746(3) 0.2515(6) 0.047(3) Uani 1 1 d U
H9 H 0.3488 0.4677 0.2416 0.057 Uiso 1 1 calc R
C9G C 0.6296(10) 0.3390(2) 0.8068(7) 0.125(12) Uiso 0.645(19) 1 d PD
C10 C 0.1619(9) 0.5041(3) 0.2350(7) 0.057(3) Uani 1 1 d U
H10 H 0.1326 0.5172 0.2116 0.068 Uiso 1 1 calc R
C10G C 0.6861(10) 0.3314(3) 0.7533(7) 0.27(4) Uiso 0.645(19) 1 d PD
C11 C 0.2380(8) 0.4654(3) 0.3050(6) 0.049(3) Uani 1 1 d U
H11 H 0.2589 0.4514 0.3296 0.059 Uiso 1 1 calc R
C11G C 0.6459(12) 0.3257(3) 0.6898(7) 0.116(11) Uiso 0.645(19) 1 d PD
C12 C 0.1211(9) 0.4946(3) 0.2857(7) 0.052(3) Uani 1 1 d U
H12 H 0.0630 0.5011 0.2967 0.062 Uiso 1 1 calc R
C12G C 0.5492(12) 0.3278(3) 0.6799(8) 0.090(8) Uiso 0.645(19) 1 d PD
C13 C 0.1525(9) 0.4772(3) 0.3220(7) 0.052(3) Uani 1 1 d U
C13G C 0.4927(10) 0.3354(4) 0.7336(9) 0.23(3) Uiso 0.645(19) 1 d PD
C14 C 0.1044(7) 0.4659(2) 0.3826(5) 0.033(2) Uani 1 1 d U
H14A H 0.0382 0.4697 0.3794 0.040 Uiso 1 1 calc R
H14B H 0.1114 0.4476 0.3814 0.040 Uiso 1 1 calc R
C14G C 0.5332(10) 0.3409(3) 0.7972(8) 0.091(8) Uiso 0.645(19) 1 d PD
C15 C 0.1338(12) 0.5029(3) 0.4642(9) 0.067(5) Uani 1 1 d .
C15G C 0.7034(14) 0.3177(5) 0.6307(9) 0.23(3) Uiso 0.645(19) 1 d PD
C16 C 0.1932(13) 0.5202(4) 0.4217(7) 0.068(5) Uani 1 1 d .
H16 H 0.2327 0.5129 0.3900 0.082 Uiso 1 1 calc R
C16G C 0.642(2) 0.3156(7) 0.5689(8) 0.142(14) Uiso 0.645(19) 1 d PD
C17 C 0.1917(12) 0.5442(4) 0.4271(7) 0.072(5) Uani 1 1 d .
H17 H 0.2314 0.5544 0.4022 0.087 Uiso 1 1 calc R
C18 C 0.1188(9) 0.5559(3) 0.4784(8) 0.058(3) Uani 1 1 d .
H18 H 0.1127 0.5733 0.4854 0.069 Uiso 1 1 calc R
C19 C 0.0687(11) 0.5393(4) 0.5096(6) 0.066(5) Uani 1 1 d .
H19 H 0.0218 0.5455 0.5372 0.079 Uiso 1 1 calc R
C20 C 0.0789(15) 0.5103(4) 0.5058(9) 0.076(5) Uani 1 1 d .
C21 C -0.0773(9) 0.4951(4) 0.5371(9) 0.076(5) Uani 1 1 d .
H21A H -0.1035 0.4850 0.5733 0.091 Uiso 1 1 calc R
H21B H -0.0997 0.5123 0.5427 0.091 Uiso 1 1 calc R
C22 C -0.1125(10) 0.4858(4) 0.4755(8) 0.062(4) Uani 1 1 d .
C23 C -0.1422(9) 0.4598(4) 0.4723(7) 0.069(5) Uani 1 1 d .
H23 H -0.1439 0.4503 0.5121 0.083 Uiso 1 1 calc R
C24 C -0.1192(9) 0.5017(3) 0.4147(7) 0.056(4) Uani 1 1 d .
H24 H -0.1035 0.5188 0.4156 0.068 Uiso 1 1 calc R
C25 C -0.1675(9) 0.4489(4) 0.4135(6) 0.055(4) Uani 1 1 d .
H25 H -0.1801 0.4316 0.4115 0.066 Uiso 1 1 calc R
C26 C -0.1505(8) 0.4898(3) 0.3551(7) 0.049(3) Uani 1 1 d .
H26 H -0.1546 0.4996 0.3159 0.059 Uiso 1 1 calc R
C27 C -0.1754(12) 0.4650(5) 0.3503(6) 0.087(7) Uani 1 1 d .
C28 C -0.2089(7) 0.4516(3) 0.2908(7) 0.057(4) Uani 1 1 d .
H28A H -0.1841 0.4344 0.2927 0.069 Uiso 1 1 calc R
H28B H -0.1828 0.4597 0.2511 0.069 Uiso 1 1 calc R
C29 C -0.3591(8) 0.4759(3) 0.2560(7) 0.049(2) Uani 1 1 d U
C30 C -0.3629(10) 0.4929(4) 0.3004(8) 0.064(3) Uani 1 1 d U
H30 H -0.3437 0.4907 0.3454 0.077 Uiso 1 1 calc R
C31 C -0.4036(11) 0.5180(4) 0.2710(9) 0.072(3) Uani 1 1 d U
H31 H -0.4080 0.5323 0.2984 0.087 Uiso 1 1 calc R
C32 C -0.4336(10) 0.5189(4) 0.2030(8) 0.063(3) Uani 1 1 d U
H32 H -0.4587 0.5337 0.1846 0.076 Uiso 1 1 calc R
C33 C -0.4253(9) 0.4976(3) 0.1643(7) 0.054(3) Uani 1 1 d U
H33 H -0.4442 0.4979 0.1189 0.064 Uiso 1 1 calc R
C34 C -0.3872(9) 0.4746(4) 0.1935(7) 0.056(3) Uani 1 1 d U
C35 C -0.3323(8) 0.4547(3) 0.0870(6) 0.047(3) Uani 1 1 d .
H35A H -0.3531 0.4702 0.0652 0.056 Uiso 1 1 calc R
H35B H -0.3492 0.4407 0.0571 0.056 Uiso 1 1 calc R
C36 C -0.2231(7) 0.4555(3) 0.0944(6) 0.039(3) Uani 1 1 d .
C37 C -0.1744(11) 0.4354(4) 0.0832(6) 0.072(5) Uani 1 1 d .
H37 H -0.2045 0.4210 0.0666 0.087 Uiso 1 1 calc R
C38 C -0.1808(8) 0.4782(3) 0.1252(7) 0.055(4) Uani 1 1 d .
H38 H -0.2161 0.4926 0.1339 0.067 Uiso 1 1 calc R
C39 C -0.0829(10) 0.4345(4) 0.0946(6) 0.057(4) Uani 1 1 d .
H39 H -0.0503 0.4198 0.0847 0.069 Uiso 1 1 calc R
C40 C -0.0838(8) 0.4772(3) 0.1414(7) 0.048(3) Uani 1 1 d .
H40 H -0.0562 0.4907 0.1648 0.057 Uiso 1 1 calc R
C41 C -0.0305(9) 0.4572(3) 0.1234(6) 0.045(3) Uani 1 1 d .
C42 C 0.0739(9) 0.4552(3) 0.1323(5) 0.044(3) Uani 1 1 d .
H42A H 0.0944 0.4660 0.1695 0.053 Uiso 1 1 calc R
H42B H 0.0907 0.4378 0.1435 0.053 Uiso 1 1 calc R
C43 C -0.0326(9) 0.3817(3) 0.2017(9) 0.065(4) Uani 1 1 d .
C44 C -0.0593(11) 0.3905(4) 0.2650(9) 0.080(6) Uani 1 1 d .
H44 H -0.1223 0.3909 0.2759 0.095 Uiso 1 1 calc R
C45 C 0.0090(9) 0.3991(4) 0.3132(7) 0.065(5) Uani 1 1 d .
H45 H -0.0098 0.4043 0.3560 0.078 Uiso 1 1 calc R
C46 C 0.0954(11) 0.3998(3) 0.2986(7) 0.062(4) Uani 1 1 d .
H46 H 0.1381 0.4076 0.3279 0.074 Uiso 1 1 calc R
C47 C 0.1277(8) 0.3880(3) 0.2335(6) 0.055(4) Uani 1 1 d .
H47 H 0.1909 0.3867 0.2235 0.066 Uiso 1 1 calc R
C48 C 0.0555(10) 0.3786(3) 0.1865(6) 0.047(3) Uani 1 1 d .
C49 C 0.1289(10) 0.3430(3) 0.1267(8) 0.058(4) Uani 1 1 d .
H49A H 0.0858 0.3321 0.1506 0.070 Uiso 1 1 calc R
H49B H 0.1351 0.3361 0.0813 0.070 Uiso 1 1 calc R
C50 C 0.2157(9) 0.3413(3) 0.1594(8) 0.056(4) Uani 1 1 d .
C51 C 0.3001(12) 0.3487(3) 0.1344(6) 0.061(4) Uani 1 1 d .
H51 H 0.2986 0.3543 0.0896 0.073 Uiso 1 1 calc R
C52 C 0.2232(10) 0.3326(3) 0.2310(6) 0.058(4) Uani 1 1 d .
H52 H 0.1688 0.3280 0.2532 0.069 Uiso 1 1 calc R
C53 C 0.3825(11) 0.3491(3) 0.1639(9) 0.064(4) Uani 1 1 d .
H53 H 0.4342 0.3551 0.1407 0.077 Uiso 1 1 calc R
C54 C 0.3085(9) 0.3310(3) 0.2668(6) 0.057(4) Uani 1 1 d .
H54 H 0.3126 0.3243 0.3104 0.069 Uiso 1 1 calc R
C55 C 0.3917(11) 0.3405(3) 0.2313(10) 0.069(5) Uani 1 1 d .
C56 C 0.4838(9) 0.3390(2) 0.2676(8) 0.056(4) Uani 1 1 d .
H56A H 0.5241 0.3522 0.2501 0.067 Uiso 1 1 calc R
H56B H 0.4744 0.3425 0.3154 0.067 Uiso 1 1 calc R
C57 C 0.5574(7) 0.3118(2) 0.1866(7) 0.0846(19) Uani 1 1 d DU
C58 C 0.6154(8) 0.3255(3) 0.1450(8) 0.0850(19) Uani 1 1 d DU
H58 H 0.6456 0.3396 0.1631 0.102 Uiso 1 1 calc R
C59 C 0.6304(8) 0.3196(3) 0.0812(8) 0.0851(19) Uani 1 1 d DU
H59 H 0.6705 0.3299 0.0569 0.102 Uiso 1 1 calc R
C60 C 0.5921(8) 0.2997(2) 0.0484(8) 0.0853(19) Uani 1 1 d DU
H60 H 0.6041 0.2961 0.0032 0.102 Uiso 1 1 calc R
C61 C 0.5310(8) 0.2844(2) 0.0891(7) 0.0850(19) Uani 1 1 d DU
H61 H 0.5014 0.2704 0.0698 0.102 Uiso 1 1 calc R
C62 C 0.5154(6) 0.2905(2) 0.1583(7) 0.0836(19) Uani 1 1 d DU
C63 C 0.3528(11) 0.2747(4) 0.1699(10) 0.097(5) Uani 1 1 d DU
H63A H 0.3279 0.2914 0.1796 0.116 Uiso 1 1 calc R
H63B H 0.3530 0.2727 0.1209 0.116 Uiso 1 1 calc R
C64 C 0.2930(12) 0.2567(3) 0.1967(9) 0.102(4) Uani 1 1 d DU
C65 C 0.2959(12) 0.2309(3) 0.1787(9) 0.099(4) Uani 1 1 d DU
H65 H 0.3392 0.2252 0.1475 0.119 Uiso 1 1 calc R
C66 C 0.2306(13) 0.2630(3) 0.2465(9) 0.115(4) Uani 1 1 d DU
H66 H 0.2253 0.2801 0.2580 0.138 Uiso 1 1 calc R
C67 C 0.2336(14) 0.2139(3) 0.2079(10) 0.107(4) Uani 1 1 d DU
H67 H 0.2306 0.1977 0.1895 0.128 Uiso 1 1 calc R
C68 C 0.1741(16) 0.2455(3) 0.2815(11) 0.127(5) Uani 1 1 d DU
H68 H 0.1362 0.2509 0.3167 0.153 Uiso 1 1 calc R
C69 C 0.1762(16) 0.2191(3) 0.2615(12) 0.123(4) Uani 1 1 d DU
C70 C 0.1046(15) 0.2000(4) 0.2886(12) 0.135(6) Uani 1 1 d DU
H70A H 0.1316 0.1831 0.2901 0.162 Uiso 1 1 calc R
H70B H 0.0865 0.2047 0.3342 0.162 Uiso 1 1 calc R
C71 C -0.0512(11) 0.2189(4) 0.2654(13) 0.173(6) Uani 1 1 d DU
C72 C -0.0850(15) 0.2205(4) 0.3309(13) 0.190(7) Uani 1 1 d DU
H72 H -0.0626 0.2093 0.3640 0.229 Uiso 1 1 calc R
C73 C -0.1521(17) 0.2386(5) 0.3483(15) 0.204(7) Uani 1 1 d DU
H73 H -0.1712 0.2401 0.3930 0.245 Uiso 1 1 calc R
C74 C -0.1902(16) 0.2544(5) 0.2978(15) 0.200(7) Uani 1 1 d DU
H74 H -0.2369 0.2660 0.3078 0.240 Uiso 1 1 calc R
C75 C -0.1578(15) 0.2523(4) 0.2348(14) 0.184(7) Uani 1 1 d DU
H75 H -0.1808 0.2625 0.1999 0.220 Uiso 1 1 calc R
C76 C -0.0908(14) 0.2349(4) 0.2235(13) 0.169(6) Uani 1 1 d DU
C77 C 0.0237(16) 0.2536(3) 0.1460(15) 0.138(8) Uani 1 1 d DU
H77A H 0.0545 0.2511 0.1030 0.165 Uiso 1 1 calc R
H77B H 0.0707 0.2528 0.1819 0.165 Uiso 1 1 calc R
C78 C -0.0244(12) 0.2804(3) 0.1467(9) 0.105(5) Uani 1 1 d DU
C79 C -0.0733(12) 0.2924(3) 0.0941(9) 0.088(5) Uani 1 1 d DU
H79 H -0.0777 0.2841 0.0524 0.106 Uiso 1 1 calc R
C80 C -0.0136(10) 0.2915(3) 0.2106(8) 0.079(4) Uani 1 1 d DU
H80 H 0.0199 0.2841 0.2463 0.095 Uiso 1 1 calc R
C81 C -0.1151(11) 0.3154(3) 0.1002(8) 0.078(4) Uani 1 1 d DU
H81 H -0.1442 0.3234 0.0633 0.094 Uiso 1 1 calc R
C82 C -0.0594(12) 0.3154(3) 0.2156(8) 0.076(4) Uani 1 1 d DU
H82 H -0.0530 0.3240 0.2566 0.091 Uiso 1 1 calc R
C83 C -0.1119(10) 0.3268(3) 0.1656(7) 0.065(3) Uani 1 1 d DU
C84 C -0.1616(10) 0.3508(3) 0.1727(10) 0.072(4) Uani 1 1 d U
H84A H -0.1756 0.3534 0.2202 0.086 Uiso 1 1 calc R
H84B H -0.2204 0.3498 0.1478 0.086 Uiso 1 1 calc R
C85 C 0.3830(10) 0.4023(3) 0.9483(7) 0.059(3) Uani 1 1 d U
C86 C 0.4730(11) 0.3942(3) 0.9810(7) 0.062(4) Uani 1 1 d U
H86 H 0.5212 0.4051 0.9937 0.074 Uiso 1 1 calc R
C87 C 0.4746(12) 0.3661(3) 0.9904(8) 0.065(4) Uani 1 1 d U
H87 H 0.5280 0.3594 1.0112 0.078 Uiso 1 1 calc R
C88 C 0.4119(8) 0.3502(3) 0.9733(6) 0.047(3) Uani 1 1 d U
H88 H 0.4242 0.3330 0.9786 0.057 Uiso 1 1 calc R
C89 C 0.3219(10) 0.3579(2) 0.9460(7) 0.046(3) Uani 1 1 d U
H89 H 0.2709 0.3471 0.9410 0.055 Uiso 1 1 calc R
C90 C 0.3209(10) 0.3836(3) 0.9281(7) 0.056(3) Uani 1 1 d U
C91 C 0.1899(10) 0.3862(3) 0.8423(6) 0.053(4) Uani 1 1 d .
H91A H 0.1247 0.3910 0.8382 0.063 Uiso 1 1 calc R
H91B H 0.1932 0.3678 0.8418 0.063 Uiso 1 1 calc R
C92 C 0.2424(7) 0.3966(3) 0.7828(5) 0.038(3) Uani 1 1 d U
C93 C 0.2172(9) 0.4149(3) 0.7445(7) 0.050(3) Uani 1 1 d U
H93 H 0.1600 0.4222 0.7548 0.060 Uiso 1 1 calc R
C94 C 0.3251(8) 0.3844(3) 0.7682(5) 0.041(3) Uani 1 1 d U
H94 H 0.3437 0.3703 0.7936 0.049 Uiso 1 1 calc R
C95 C 0.2617(10) 0.4256(3) 0.6904(6) 0.048(3) Uani 1 1 d U
H95 H 0.2359 0.4391 0.6660 0.057 Uiso 1 1 calc R
C96 C 0.3828(9) 0.3933(3) 0.7138(6) 0.046(3) Uani 1 1 d U
H96 H 0.4396 0.3857 0.7037 0.055 Uiso 1 1 calc R
C97 C 0.3459(9) 0.4153(3) 0.6746(6) 0.046(3) Uani 1 1 d U
C98 C 0.4029(10) 0.4245(4) 0.6102(7) 0.070(5) Uani 1 1 d .
H98A H 0.4063 0.4428 0.6100 0.084 Uiso 1 1 calc R
H98B H 0.4661 0.4179 0.6134 0.084 Uiso 1 1 calc R
C99 C 0.3573(9) 0.3879(3) 0.5386(6) 0.048(3) Uani 1 1 d U
C100 C 0.3019(9) 0.3711(3) 0.5736(7) 0.058(4) Uani 1 1 d U
H100 H 0.2561 0.3763 0.6035 0.070 Uiso 1 1 calc R
C101 C 0.3210(12) 0.3446(3) 0.5598(9) 0.073(4) Uani 1 1 d U
H101 H 0.2917 0.3333 0.5889 0.087 Uiso 1 1 calc R
C102 C 0.3636(17) 0.3354(4) 0.5215(11) 0.105(7) Uani 1 1 d U
H102 H 0.3598 0.3179 0.5152 0.126 Uiso 1 1 calc R
C103 C 0.4338(11) 0.3521(3) 0.4752(8) 0.063(4) Uani 1 1 d U
H103 H 0.4741 0.3457 0.4429 0.076 Uiso 1 1 calc R
C104 C 0.4244(8) 0.3769(3) 0.4914(6) 0.042(3) Uani 1 1 d U
C105 C 0.5784(9) 0.3918(3) 0.4549(5) 0.047(3) Uani 1 1 d .
H105 H 0.6099 0.3988 0.4158 0.056 Uiso 1 1 calc R
H106 H 0.5908 0.3738 0.4566 0.056 Uiso 1 1 calc R
C106 C 0.6170(8) 0.4047(3) 0.5213(7) 0.049(4) Uani 1 1 d .
C107 C 0.6381(8) 0.4295(3) 0.5229(6) 0.047(3) Uani 1 1 d .
H107 H 0.6269 0.4395 0.4847 0.057 Uiso 1 1 calc R
C108 C 0.6178(10) 0.3920(4) 0.5809(7) 0.065(4) Uani 1 1 d .
H108 H 0.5976 0.3752 0.5802 0.078 Uiso 1 1 calc R
C109 C 0.6774(9) 0.4405(3) 0.5824(8) 0.061(4) Uani 1 1 d .
H109 H 0.7034 0.4567 0.5813 0.073 Uiso 1 1 calc R
C110 C 0.6468(12) 0.4022(4) 0.6441(8) 0.084(6) Uani 1 1 d .
H110 H 0.6460 0.3929 0.6841 0.101 Uiso 1 1 calc R
C111 C 0.6761(7) 0.4267(3) 0.6419(6) 0.043(3) Uani 1 1 d .
C112 C 0.7089(10) 0.4396(4) 0.7107(7) 0.062(4) Uani 1 1 d .
H112 H 0.6870 0.4570 0.7120 0.075 Uiso 1 1 calc R
H113 H 0.6820 0.4305 0.7486 0.075 Uiso 1 1 calc R
C113 C 0.8585(7) 0.4161(3) 0.7410(5) 0.039(2) Uani 1 1 d U
C114 C 0.8649(10) 0.3940(3) 0.6978(8) 0.060(4) Uani 1 1 d .
H114 H 0.8445 0.3948 0.6528 0.072 Uiso 1 1 calc R
C115 C 0.8991(11) 0.3733(3) 0.7225(9) 0.068(4) Uani 1 1 d .
H115 H 0.9034 0.3589 0.6953 0.081 Uiso 1 1 calc R
C116 C 0.9285(10) 0.3725(4) 0.7869(7) 0.061(4) Uani 1 1 d .
H116 H 0.9567 0.3577 0.8027 0.073 Uiso 1 1 calc R
C117 C 0.9196(10) 0.3918(4) 0.8299(9) 0.071(5) Uani 1 1 d .
H117 H 0.9372 0.3898 0.8753 0.085 Uiso 1 1 calc R
C118 C 0.8855(8) 0.4141(3) 0.8081(7) 0.052(3) Uani 1 1 d .
C119 C 0.8297(8) 0.4347(4) 0.9150(6) 0.061(4) Uani 1 1 d .
H119 H 0.8489 0.4194 0.9390 0.073 Uiso 1 1 calc R
H120 H 0.8425 0.4492 0.9438 0.073 Uiso 1 1 calc R
C120 C 0.7293(8) 0.4334(4) 0.8970(5) 0.051(4) Uani 1 1 d .
C121 C 0.6755(7) 0.4563(3) 0.9148(6) 0.041(3) Uani 1 1 d U
H121 H 0.7053 0.4704 0.9337 0.050 Uiso 1 1 calc R
C122 C 0.6845(9) 0.4133(3) 0.8736(6) 0.049(3) Uani 1 1 d U
H122 H 0.7177 0.3984 0.8659 0.059 Uiso 1 1 calc R
C123 C 0.5758(7) 0.4565(3) 0.9024(6) 0.042(3) Uani 1 1 d U
H123 H 0.5392 0.4702 0.9153 0.050 Uiso 1 1 calc R
C124 C 0.5902(9) 0.4138(3) 0.8604(6) 0.055(3) Uani 1 1 d U
H124 H 0.5600 0.3994 0.8437 0.065 Uiso 1 1 calc R
C125 C 0.5386(7) 0.4365(3) 0.8722(6) 0.048(3) Uani 1 1 d U
C126 C 0.4328(7) 0.4364(3) 0.8602(6) 0.047(3) Uani 1 1 d U
H126 H 0.4174 0.4248 0.8234 0.057 Uiso 1 1 calc R
H127 H 0.4124 0.4532 0.8468 0.057 Uiso 1 1 calc R
C127 C 0.5328(10) 0.5099(3) 0.7923(7) 0.053(4) Uani 1 1 d .
C128 C 0.5626(11) 0.4995(4) 0.7296(8) 0.064(4) Uani 1 1 d .
H128 H 0.6256 0.4988 0.7190 0.077 Uiso 1 1 calc R
C129 C 0.4969(12) 0.4909(3) 0.6862(11) 0.088(6) Uani 1 1 d .
H129 H 0.5132 0.4840 0.6445 0.106 Uiso 1 1 calc R
C130 C 0.3966(10) 0.4925(4) 0.7065(10) 0.075(5) Uani 1 1 d .
H130 H 0.3503 0.4866 0.6768 0.090 Uiso 1 1 calc R
C131 C 0.3733(13) 0.5017(3) 0.7630(7) 0.062(4) Uani 1 1 d .
H131 H 0.3104 0.5028 0.7735 0.075 Uiso 1 1 calc R
C132 C 0.4358(8) 0.5098(3) 0.8068(8) 0.059(4) Uani 1 1 d .
C133 C 0.3773(9) 0.5485(3) 0.8746(8) 0.055(4) Uani 1 1 d .
H133 H 0.3648 0.5538 0.9208 0.066 Uiso 1 1 calc R
H134 H 0.4229 0.5601 0.8559 0.066 Uiso 1 1 calc R
C134 C 0.2838(9) 0.5496(3) 0.8305(6) 0.044(3) Uani 1 1 d .
C135 C 0.2023(7) 0.5393(3) 0.8672(8) 0.062(4) Uani 1 1 d .
H135 H 0.2061 0.5324 0.9107 0.074 Uiso 1 1 calc R
C136 C 0.2759(9) 0.5585(3) 0.7664(9) 0.065(5) Uani 1 1 d .
H136 H 0.3288 0.5641 0.7441 0.078 Uiso 1 1 calc R
C137 C 0.1168(10) 0.5411(3) 0.8281(8) 0.057(4) Uani 1 1 d .
H137 H 0.0626 0.5346 0.8469 0.068 Uiso 1 1 calc R
C138 C 0.1944(14) 0.5594(3) 0.7352(9) 0.075(5) Uani 1 1 d .
H138 H 0.1925 0.5653 0.6908 0.090 Uiso 1 1 calc R
C139 C 0.1107(9) 0.5520(3) 0.7638(6) 0.049(3) Uani 1 1 d .
C140 C 0.0233(11) 0.5528(4) 0.7202(9) 0.079(5) Uani 1 1 d .
H140 H -0.0118 0.5372 0.7256 0.095 Uiso 1 1 calc R
H141 H 0.0396 0.5544 0.6727 0.095 Uiso 1 1 calc R
C141 C -0.0544(8) 0.5779(2) 0.8094(7) 0.0587(12) Uani 1 1 d DU
C142 C -0.1107(8) 0.5597(2) 0.8451(6) 0.0591(12) Uani 1 1 d DU
H142 H -0.1336 0.5455 0.8224 0.071 Uiso 1 1 calc R
C143 C -0.1306(8) 0.5632(2) 0.9118(6) 0.0593(13) Uani 1 1 d DU
H143 H -0.1693 0.5519 0.9343 0.071 Uiso 1 1 calc R
C144 C -0.0931(8) 0.5833(2) 0.9443(6) 0.0596(13) Uani 1 1 d DU
H144 H -0.1045 0.5856 0.9903 0.072 Uiso 1 1 calc R
C145 C -0.0372(8) 0.6007(2) 0.9100(6) 0.0592(12) Uani 1 1 d DU
H145 H -0.0101 0.6137 0.9353 0.071 Uiso 1 1 calc R
C146 C -0.0183(8) 0.5999(2) 0.8364(6) 0.0576(12) Uani 1 1 d DU
C147 C 0.1372(12) 0.6131(4) 0.8316(11) 0.098(6) Uani 1 1 d D
H147 H 0.1576 0.5959 0.8220 0.118 Uiso 1 1 calc R
H148 H 0.1377 0.6153 0.8805 0.118 Uiso 1 1 calc R
C148 C 0.2151(15) 0.6344(4) 0.7958(12) 0.138(6) Uani 1 1 d DU
C149 C 0.2264(16) 0.6577(4) 0.8266(11) 0.144(6) Uani 1 1 d DU
H149 H 0.1964 0.6608 0.8673 0.173 Uiso 1 1 calc R
C150 C 0.2664(16) 0.6297(4) 0.7382(11) 0.134(6) Uani 1 1 d DU
H150 H 0.2560 0.6148 0.7141 0.161 Uiso 1 1 calc R
C151 C 0.2825(18) 0.6770(4) 0.7981(13) 0.146(6) Uani 1 1 d DU
H151 H 0.2819 0.6934 0.8158 0.175 Uiso 1 1 calc R
C152 C 0.3349(18) 0.6472(4) 0.7146(12) 0.142(6) Uani 1 1 d DU
H152 H 0.3762 0.6427 0.6807 0.170 Uiso 1 1 calc R
C153 C 0.3380(18) 0.6711(4) 0.7437(12) 0.146(5) Uani 1 1 d DU
C154 C 0.4035(16) 0.6910(5) 0.7186(14) 0.152(7) Uani 1 1 d DU
H154 H 0.4163 0.6877 0.6712 0.183 Uiso 1 1 calc R
H155 H 0.3723 0.7073 0.7208 0.183 Uiso 1 1 calc R
C155 C 0.5725(12) 0.6756(3) 0.7371(10) 0.134(3) Uani 1 1 d DU
C156 C 0.6192(15) 0.6759(3) 0.6751(10) 0.134(3) Uani 1 1 d DU
H156 H 0.6001 0.6873 0.6416 0.161 Uiso 1 1 calc R
C157 C 0.6912(15) 0.6600(3) 0.6623(10) 0.134(3) Uani 1 1 d DU
H157 H 0.7204 0.6609 0.6205 0.161 Uiso 1 1 calc R
C158 C 0.7225(15) 0.6425(3) 0.7102(10) 0.134(3) Uani 1 1 d DU
H158 H 0.7731 0.6320 0.7016 0.160 Uiso 1 1 calc R
C159 C 0.6761(15) 0.6412(3) 0.7713(11) 0.134(3) Uani 1 1 d DU
H159 H 0.6938 0.6297 0.8050 0.160 Uiso 1 1 calc R
C160 C 0.6024(15) 0.6577(4) 0.7799(9) 0.134(3) Uani 1 1 d DU
C161 C 0.4776(13) 0.6358(4) 0.8623(10) 0.108(7) Uani 1 1 d DU
H161 H 0.4583 0.6366 0.9092 0.130 Uiso 1 1 calc R
H162 H 0.4229 0.6379 0.8332 0.130 Uiso 1 1 calc R
C162 C 0.5234(11) 0.6104(3) 0.8483(10) 0.084(4) Uani 1 1 d DU
C163 C 0.5712(13) 0.6029(4) 0.9051(11) 0.095(5) Uani 1 1 d U
H163 H 0.5733 0.6118 0.9459 0.114 Uiso 1 1 calc R
C164 C 0.5310(16) 0.5972(4) 0.7815(12) 0.105(5) Uani 1 1 d U
H164 H 0.5091 0.6052 0.7424 0.126 Uiso 1 1 calc R
C165 C 0.6189(13) 0.5788(4) 0.8932(11) 0.092(5) Uani 1 1 d U
H165 H 0.6562 0.5724 0.9283 0.111 Uiso 1 1 calc R
C166 C 0.5675(12) 0.5746(4) 0.7764(10) 0.088(5) Uani 1 1 d U
H166 H 0.5631 0.5654 0.7361 0.106 Uiso 1 1 calc R
C167 C 0.6132(12) 0.5646(4) 0.8334(10) 0.084(5) Uani 1 1 d U
C168 C 0.6653(10) 0.5393(4) 0.8277(8) 0.068(5) Uani 1 1 d .
H168 H 0.6898 0.5375 0.7822 0.082 Uiso 1 1 calc R
H169 H 0.7176 0.5390 0.8596 0.082 Uiso 1 1 calc R

loop_
_atom_site_aniso_label
_atom_site_aniso_U_11
_atom_site_aniso_U_22
_atom_site_aniso_U_33
_atom_site_aniso_U_23
_atom_site_aniso_U_13
_atom_site_aniso_U_12
Pd1 0.0211(4) 0.0669(7) 0.0317(4) 0.0014(4) 0.0031(3) -0.0056(4)
Pd2 0.0343(5) 0.0704(8) 0.0342(5) -0.0048(4) 0.0021(4) -0.0047(5)
Pd3 0.0251(5) 0.0848(9) 0.0405(5) 0.0028(5) 0.0045(4) -0.0026(5)
Pd4 0.0308(5) 0.0718(8) 0.0571(7) 0.0069(5) 0.0085(4) -0.0043(5)
Pd5 0.0902(11) 0.0744(11) 0.0902(11) 0.0002(8) 0.0104(8) 0.0099(9)
Pd6 0.1374(17) 0.0853(13) 0.1468(17) -0.0339(11) 0.0619(14) -0.0206(11)
Pd7 0.0207(4) 0.0670(7) 0.0325(4) 0.0011(4) 0.0040(3) -0.0030(4)
Pd8 0.0333(5) 0.0739(8) 0.0338(5) -0.0014(5) 0.0025(4) -0.0029(5)
Pd9 0.0279(5) 0.0739(8) 0.0402(5) 0.0023(5) 0.0044(4) 0.0019(5)
Pd10 0.0312(5) 0.0683(8) 0.0562(6) 0.0055(5) 0.0063(4) -0.0058(5)
Pd11 0.1218(14) 0.0595(9) 0.0765(9) 0.0019(7) 0.0044(9) 0.0132(9)
Pd12 0.141(2) 0.0927(16) 0.246(3) 0.0402(16) -0.0120(19) -0.0452(15)
Cl1 0.0330(15) 0.070(2) 0.0349(15) 0.0045(13) 0.0034(11) -0.0044(16)
Cl2 0.0242(13) 0.082(3) 0.0403(15) -0.0013(15) 0.0031(11) -0.0053(15)
Cl3 0.0431(18) 0.059(2) 0.057(2) -0.0054(16) 0.0016(14) -0.0078(17)
Cl4 0.0451(19) 0.084(3) 0.0369(16) 0.0048(15) 0.0035(13) -0.0061(18)
Cl5 0.0392(18) 0.094(3) 0.055(2) 0.016(2) 0.0070(15) 0.008(2)
Cl6 0.057(2) 0.079(3) 0.057(2) -0.0091(19) 0.0078(16) -0.007(2)
Cl7 0.0396(18) 0.090(3) 0.057(2) 0.0098(19) 0.0036(15) -0.005(2)
Cl8 0.0356(17) 0.085(3) 0.056(2) 0.0085(18) 0.0128(14) -0.0102(18)
Cl9 0.160(6) 0.099(4) 0.079(3) -0.005(3) 0.018(3) 0.045(4)
Cl10 0.166(6) 0.081(4) 0.109(4) -0.007(3) -0.016(4) -0.016(4)
Cl11 0.225(10) 0.061(4) 0.298(12) -0.020(5) 0.107(9) -0.005(5)
Cl12 0.234(11) 0.287(14) 0.194(9) -0.149(10) 0.035(8) -0.029(10)
Cl13 0.0262(13) 0.066(2) 0.0370(15) 0.0008(13) 0.0048(10) -0.0047(15)
Cl14 0.0195(12) 0.078(2) 0.0415(15) -0.0016(14) -0.0002(11) -0.0019(15)
Cl15 0.0354(17) 0.090(3) 0.059(2) -0.0035(19) 0.0075(15) 0.0016(19)
Cl16 0.0405(18) 0.087(3) 0.0422(17) 0.0040(16) 0.0062(13) -0.0031(18)
Cl17 0.053(2) 0.091(3) 0.057(2) 0.013(2) 0.0072(17) 0.004(2)
Cl18 0.051(2) 0.093(3) 0.051(2) -0.0068(19) 0.0023(16) -0.002(2)
Cl19 0.0329(17) 0.099(3) 0.080(3) 0.010(2) -0.0035(16) -0.007(2)
Cl20 0.0419(19) 0.083(3) 0.055(2) -0.0008(18) 0.0039(15) -0.0106(19)
Cl21 0.154(6) 0.085(4) 0.100(4) -0.001(3) -0.027(4) -0.011(4)
Cl22 0.226(8) 0.057(3) 0.123(5) 0.021(3) 0.071(5) 0.023(4)
Cl23 0.126(5) 0.099(4) 0.155(6) -0.024(4) 0.052(4) -0.047(4)
Cl24 0.121(5) 0.153(6) 0.184(7) 0.050(5) 0.037(5) -0.005(4)
N1 0.020(5) 0.109(11) 0.030(5) 0.008(5) 0.011(4) -0.012(6)
N1S 0.086(10) 0.101(11) 0.057(8) 0.014(7) -0.018(7) -0.048(9)
N2 0.034(5) 0.074(8) 0.034(5) -0.005(5) 0.009(4) -0.008(5)
N2S 0.067(8) 0.083(9) 0.036(6) 0.001(5) 0.001(5) 0.009(7)
N3 0.031(5) 0.084(9) 0.037(5) 0.001(5) 0.015(4) -0.014(6)
N4 0.053(7) 0.109(11) 0.017(5) 0.001(5) 0.007(4) 0.008(7)
N5 0.028(5) 0.072(7) 0.044(5) 0.007(5) 0.005(4) 0.001(5)
N6 0.022(4) 0.095(6) 0.046(5) -0.011(4) 0.021(3) -0.009(4)
N7 0.039(6) 0.097(10) 0.061(7) -0.004(6) -0.004(5) 0.005(6)
N8 0.029(5) 0.068(8) 0.066(7) 0.002(6) 0.014(5) -0.007(5)
N9 0.045(3) 0.081(4) 0.127(5) -0.018(3) -0.006(3) 0.008(3)
N10 0.047(3) 0.080(4) 0.128(5) -0.019(3) -0.006(3) 0.008(3)
N11 0.107(9) 0.086(8) 0.304(16) -0.099(9) 0.148(10) -0.054(7)
N12 0.112(9) 0.092(9) 0.286(17) -0.050(10) 0.117(11) -0.036(8)
N13 0.028(5) 0.046(6) 0.044(5) -0.007(4) 0.000(4) 0.005(4)
N14 0.023(4) 0.064(7) 0.031(4) 0.009(4) 0.006(3) -0.006(4)
N15 0.043(6) 0.067(8) 0.031(5) -0.006(5) -0.004(4) 0.003(6)
N16 0.039(6) 0.067(7) 0.037(5) -0.012(5) 0.004(4) -0.003(5)
N17 0.039(6) 0.103(10) 0.035(5) -0.014(6) 0.004(5) -0.006(7)
N18 0.024(3) 0.055(4) 0.041(4) 0.009(3) -0.010(3) -0.007(3)
N19 0.026(5) 0.082(8) 0.040(5) 0.010(5) 0.010(4) 0.000(5)
N20 0.030(5) 0.061(7) 0.035(5) 0.001(4) 0.005(4) 0.005(5)
N21 0.054(3) 0.051(2) 0.073(3) 0.001(2) 0.008(2) 0.011(2)
N22 0.055(3) 0.050(2) 0.073(3) -0.001(2) 0.008(2) 0.010(2)
N23 0.189(8) 0.069(4) 0.143(6) -0.003(4) 0.013(6) -0.042(4)
N24 0.189(8) 0.069(4) 0.143(6) -0.003(4) 0.012(6) -0.041(4)
C1 0.019(4) 0.053(6) 0.036(5) -0.005(4) 0.020(4) -0.002(4)
C1S 0.027(5) 0.060(7) 0.048(7) -0.019(6) -0.015(5) 0.014(5)
C1T 0.057(8) 0.088(11) 0.038(7) -0.007(6) -0.004(6) -0.023(8)
C2 0.017(4) 0.070(8) 0.037(6) -0.015(5) 0.005(4) -0.008(5)
C2S 0.044(7) 0.076(10) 0.051(8) -0.002(7) 0.001(6) -0.010(7)
C2T 0.029(5) 0.092(11) 0.041(6) 0.003(6) -0.003(5) 0.006(6)
C3 0.033(6) 0.085(11) 0.046(7) -0.016(7) 0.016(5) 0.008(7)
C4 0.082(12) 0.080(12) 0.079(11) -0.001(9) 0.031(9) -0.008(9)
C5 0.048(8) 0.152(19) 0.031(7) -0.009(9) 0.006(6) -0.005(10)
C6 0.028(5) 0.068(8) 0.027(5) -0.011(5) 0.013(4) -0.003(5)
C7 0.016(5) 0.078(10) 0.072(9) 0.007(7) -0.006(5) -0.020(6)
C8 0.038(6) 0.077(8) 0.056(7) -0.012(6) -0.016(5) 0.000(6)
C9 0.019(4) 0.087(9) 0.038(6) -0.008(6) 0.015(4) 0.008(5)
C10 0.026(5) 0.079(8) 0.065(8) -0.014(6) 0.005(5) 0.011(6)
C11 0.031(5) 0.077(8) 0.040(6) 0.007(6) 0.005(5) 0.012(6)
C12 0.023(5) 0.072(8) 0.061(7) 0.007(6) 0.011(5) 0.004(6)
C13 0.028(5) 0.078(9) 0.050(6) -0.015(6) -0.002(5) -0.006(6)
C14 0.033(5) 0.046(5) 0.021(4) -0.005(4) 0.019(3) -0.002(4)
C15 0.055(9) 0.066(10) 0.078(11) -0.027(8) -0.037(8) -0.001(8)
C16 0.085(11) 0.078(12) 0.041(8) -0.008(7) -0.015(7) -0.006(10)
C17 0.077(10) 0.102(14) 0.039(7) 0.015(7) 0.020(6) -0.033(9)
C18 0.043(6) 0.060(8) 0.070(9) 0.013(7) -0.005(6) 0.002(6)
C19 0.070(9) 0.102(12) 0.026(6) -0.015(6) -0.003(6) 0.024(9)
C20 0.088(13) 0.091(13) 0.049(9) -0.008(8) -0.026(9) -0.018(11)
C21 0.035(7) 0.104(13) 0.090(12) -0.011(9) 0.015(7) -0.004(8)
C22 0.044(8) 0.094(13) 0.050(8) -0.017(8) 0.022(6) -0.006(8)
C23 0.034(7) 0.129(16) 0.044(7) 0.029(8) -0.006(6) -0.017(9)
C24 0.034(6) 0.079(9) 0.057(8) 0.035(7) 0.003(5) 0.010(6)
C25 0.030(6) 0.099(12) 0.035(6) 0.011(6) 0.005(5) 0.003(7)
C26 0.032(6) 0.065(9) 0.051(8) 0.017(6) 0.011(5) -0.008(6)
C27 0.063(10) 0.18(2) 0.019(6) 0.002(8) 0.004(6) 0.038(12)
C28 0.015(5) 0.099(12) 0.058(8) -0.008(7) 0.000(5) -0.017(7)
C29 0.020(4) 0.088(6) 0.041(5) -0.004(5) 0.004(4) -0.003(5)
C30 0.035(5) 0.098(8) 0.060(6) 0.004(6) 0.004(5) 0.005(6)
C31 0.051(6) 0.098(8) 0.069(7) -0.001(6) 0.011(5) 0.006(6)
C32 0.036(5) 0.080(7) 0.073(7) 0.002(6) 0.002(5) 0.006(6)
C33 0.030(5) 0.075(7) 0.057(6) 0.004(5) -0.001(5) 0.007(5)
C34 0.027(4) 0.086(6) 0.054(5) 0.001(5) 0.010(4) 0.001(5)
C35 0.028(6) 0.069(9) 0.044(6) 0.007(6) -0.011(5) -0.001(6)
C36 0.020(5) 0.060(7) 0.037(6) -0.002(5) 0.005(4) -0.003(5)
C37 0.064(10) 0.116(15) 0.036(7) -0.003(8) -0.019(7) -0.022(11)
C38 0.015(5) 0.085(11) 0.067(9) 0.006(8) 0.019(5) 0.005(6)
C39 0.047(8) 0.085(10) 0.040(6) 0.008(7) 0.007(5) 0.016(8)
C40 0.019(5) 0.066(8) 0.058(8) -0.002(6) -0.001(5) -0.004(6)
C41 0.039(6) 0.061(7) 0.034(5) 0.007(5) -0.002(5) -0.028(6)
C42 0.043(6) 0.070(8) 0.020(4) 0.006(5) 0.015(4) -0.020(6)
C43 0.024(6) 0.082(12) 0.090(11) -0.017(8) 0.005(6) -0.003(7)
C44 0.044(8) 0.105(15) 0.091(12) -0.002(11) 0.026(8) 0.030(9)
C45 0.037(7) 0.117(14) 0.042(7) -0.011(7) 0.001(6) 0.016(8)
C46 0.065(10) 0.066(9) 0.054(8) 0.005(6) -0.007(7) -0.020(8)
C47 0.017(5) 0.102(12) 0.046(7) 0.002(7) 0.001(5) -0.014(6)
C48 0.054(8) 0.055(8) 0.032(6) 0.010(5) 0.005(5) -0.013(6)
C49 0.047(8) 0.049(8) 0.078(10) -0.013(7) -0.001(7) -0.009(7)
C50 0.029(6) 0.061(9) 0.079(10) 0.007(7) 0.015(6) -0.008(6)
C51 0.090(11) 0.063(9) 0.030(6) 0.004(5) 0.007(6) 0.024(8)
C52 0.058(9) 0.083(11) 0.032(6) 0.008(6) 0.018(6) 0.004(8)
C53 0.039(8) 0.068(11) 0.086(11) 0.008(8) 0.015(7) -0.001(8)
C54 0.035(6) 0.096(12) 0.040(7) 0.015(7) -0.008(5) 0.003(7)
C55 0.058(9) 0.038(7) 0.110(13) 0.004(7) -0.011(9) 0.010(7)
C56 0.049(7) 0.030(6) 0.088(10) 0.013(6) -0.017(6) -0.005(5)
C57 0.045(3) 0.081(4) 0.127(5) -0.018(3) -0.006(3) 0.008(3)
C58 0.046(3) 0.081(4) 0.128(5) -0.018(3) -0.006(3) 0.008(3)
C59 0.046(3) 0.081(4) 0.128(5) -0.018(3) -0.006(3) 0.008(3)
C60 0.047(3) 0.081(4) 0.128(5) -0.018(3) -0.005(3) 0.009(3)
C61 0.046(3) 0.080(4) 0.128(5) -0.019(3) -0.005(3) 0.008(3)
C62 0.044(3) 0.079(4) 0.127(5) -0.019(3) -0.005(3) 0.008(3)
C63 0.118(10) 0.055(8) 0.119(10) -0.032(7) 0.056(9) -0.010(8)
C64 0.120(8) 0.061(6) 0.128(9) -0.029(6) 0.038(7) -0.015(6)
C65 0.110(8) 0.054(6) 0.136(9) -0.034(6) 0.033(7) -0.027(6)
C66 0.139(9) 0.069(7) 0.139(10) -0.025(7) 0.046(8) -0.028(7)
C67 0.120(9) 0.064(7) 0.138(10) -0.029(7) 0.042(8) -0.030(7)
C68 0.152(10) 0.077(8) 0.155(10) -0.024(8) 0.048(9) -0.025(8)
C69 0.151(10) 0.068(7) 0.152(10) -0.022(7) 0.040(8) -0.027(7)
C70 0.171(13) 0.076(9) 0.158(12) -0.029(9) 0.033(11) -0.022(10)
C71 0.132(9) 0.095(8) 0.296(15) -0.071(9) 0.137(10) -0.041(7)
C72 0.152(10) 0.116(10) 0.307(16) -0.065(10) 0.129(11) -0.021(9)
C73 0.170(11) 0.130(11) 0.316(17) -0.052(11) 0.118(12) -0.006(10)
C74 0.166(11) 0.126(11) 0.312(17) -0.045(11) 0.118(12) 0.003(10)
C75 0.145(10) 0.112(10) 0.299(16) -0.048(10) 0.130(11) -0.013(8)
C76 0.126(9) 0.093(8) 0.293(15) -0.057(9) 0.125(10) -0.029(7)
C77 0.158(17) 0.075(12) 0.182(18) -0.025(12) 0.054(15) 0.002(12)
C78 0.100(11) 0.080(10) 0.136(12) -0.018(9) 0.029(10) -0.009(9)
C79 0.093(10) 0.068(9) 0.104(11) -0.024(8) 0.018(9) -0.028(8)
C80 0.060(7) 0.083(9) 0.096(10) -0.013(8) 0.020(7) -0.022(7)
C81 0.062(8) 0.077(8) 0.096(10) 0.004(8) 0.011(7) -0.026(7)
C82 0.084(9) 0.062(8) 0.080(9) -0.003(7) -0.017(7) -0.009(7)
C83 0.053(7) 0.063(7) 0.080(8) 0.007(6) 0.015(6) -0.019(6)
C84 0.031(7) 0.076(10) 0.107(11) 0.011(9) -0.008(7) -0.020(7)
C85 0.052(6) 0.074(7) 0.051(6) 0.019(5) -0.028(5) 0.009(6)
C86 0.060(8) 0.087(9) 0.039(6) 0.023(6) -0.007(6) 0.013(7)
C87 0.061(8) 0.078(9) 0.056(7) 0.029(7) 0.004(6) 0.020(7)
C88 0.035(5) 0.052(7) 0.055(7) 0.013(5) 0.004(5) 0.018(5)
C89 0.051(7) 0.031(5) 0.057(7) 0.006(5) 0.004(5) 0.000(5)
C90 0.041(6) 0.072(8) 0.055(6) 0.032(6) -0.007(5) -0.001(6)
C91 0.051(8) 0.073(10) 0.033(6) -0.012(6) 0.002(5) 0.009(7)
C92 0.023(5) 0.072(7) 0.019(4) -0.001(4) 0.009(4) -0.004(5)
C93 0.039(6) 0.061(7) 0.050(7) -0.010(6) -0.004(5) -0.005(6)
C94 0.026(5) 0.069(7) 0.027(5) 0.003(4) 0.006(4) -0.016(5)
C95 0.049(7) 0.055(7) 0.040(6) -0.003(5) 0.006(5) 0.001(6)
C96 0.040(6) 0.064(7) 0.034(5) -0.014(5) 0.001(5) 0.009(6)
C97 0.043(6) 0.062(7) 0.033(5) 0.005(5) 0.002(5) -0.010(6)
C98 0.045(7) 0.126(14) 0.039(7) -0.016(8) -0.001(6) -0.008(8)
C99 0.040(6) 0.079(9) 0.027(5) -0.002(5) 0.017(4) 0.000(6)
C100 0.042(7) 0.087(10) 0.046(7) -0.001(7) 0.017(5) -0.028(7)
C101 0.078(10) 0.063(9) 0.077(10) -0.023(8) 0.023(8) -0.030(8)
C102 0.135(16) 0.083(13) 0.098(13) -0.037(10) 0.023(12) -0.028(12)
C103 0.063(8) 0.062(8) 0.065(9) -0.013(6) -0.005(7) 0.001(7)
C104 0.028(5) 0.056(7) 0.040(6) 0.006(5) -0.002(4) -0.002(5)
C105 0.060(7) 0.058(7) 0.022(5) -0.012(4) -0.009(5) 0.016(6)
C106 0.022(5) 0.078(11) 0.048(7) 0.007(6) -0.009(5) 0.008(6)
C107 0.038(6) 0.075(10) 0.029(5) 0.001(6) 0.019(5) 0.004(6)
C108 0.048(8) 0.098(12) 0.048(8) -0.020(8) -0.004(6) -0.021(8)
C109 0.029(6) 0.072(10) 0.082(10) 0.013(8) 0.006(6) -0.003(6)
C110 0.076(11) 0.121(17) 0.053(9) 0.010(9) -0.043(8) -0.002(11)
C111 0.021(5) 0.062(8) 0.045(6) 0.010(5) -0.014(4) -0.012(5)
C112 0.048(8) 0.101(13) 0.039(7) 0.025(7) -0.001(6) 0.015(8)
C113 0.015(4) 0.071(6) 0.031(5) -0.010(4) 0.007(4) -0.008(4)
C114 0.043(7) 0.085(10) 0.051(7) -0.022(7) 0.005(6) 0.001(7)
C115 0.059(9) 0.065(9) 0.079(10) -0.021(8) 0.009(7) -0.005(7)
C116 0.052(8) 0.077(9) 0.054(8) 0.011(7) -0.005(6) 0.002(7)
C117 0.035(7) 0.095(12) 0.083(11) 0.017(9) -0.008(7) -0.011(8)
C118 0.012(4) 0.084(9) 0.060(8) 0.000(6) -0.005(5) 0.000(6)
C119 0.028(6) 0.115(13) 0.040(7) 0.017(8) 0.022(5) 0.007(8)
C120 0.030(6) 0.108(11) 0.017(4) 0.009(6) 0.015(4) 0.014(7)
C121 0.022(5) 0.054(7) 0.048(6) 0.006(5) 0.012(4) -0.011(5)
C122 0.042(7) 0.074(9) 0.033(6) 0.001(6) 0.002(5) -0.008(7)
C123 0.005(4) 0.066(7) 0.053(6) -0.006(6) 0.005(4) -0.010(5)
C124 0.044(6) 0.084(9) 0.037(6) -0.001(6) 0.031(5) -0.014(6)
C125 0.011(4) 0.086(8) 0.046(6) 0.007(6) 0.012(4) 0.004(5)
C126 0.011(4) 0.082(9) 0.050(6) 0.006(6) 0.002(4) 0.002(5)
C127 0.056(8) 0.056(8) 0.047(7) 0.021(6) 0.015(6) 0.003(7)
C128 0.048(8) 0.090(12) 0.054(8) 0.002(8) 0.023(6) -0.004(8)
C129 0.057(10) 0.069(11) 0.139(16) -0.043(10) 0.032(10) -0.023(8)
C130 0.033(7) 0.094(13) 0.098(13) -0.013(10) 0.017(7) 0.015(7)
C131 0.084(11) 0.052(8) 0.051(8) 0.003(6) 0.021(8) 0.020(8)
C132 0.014(5) 0.072(10) 0.092(11) -0.006(8) 0.001(5) 0.010(5)
C133 0.023(6) 0.076(10) 0.067(9) 0.004(7) 0.013(5) -0.004(6)
C134 0.047(7) 0.054(8) 0.030(5) -0.006(5) 0.005(5) 0.003(6)
C135 0.007(4) 0.096(12) 0.082(10) 0.013(8) 0.009(5) -0.009(6)
C136 0.024(6) 0.051(9) 0.121(14) 0.011(8) 0.002(7) -0.006(6)
C137 0.038(7) 0.056(9) 0.076(10) 0.007(7) -0.009(7) 0.000(7)
C138 0.102(14) 0.037(8) 0.088(12) -0.008(7) 0.019(10) 0.010(8)
C139 0.038(7) 0.066(9) 0.044(7) 0.001(6) -0.001(5) -0.014(6)
C140 0.047(8) 0.112(15) 0.078(11) -0.023(9) 0.005(7) 0.009(9)
C141 0.053(2) 0.050(2) 0.073(3) 0.000(2) 0.008(2) 0.011(2)
C142 0.054(3) 0.051(2) 0.073(3) 0.000(2) 0.008(2) 0.011(2)
C143 0.054(3) 0.051(2) 0.073(3) 0.000(2) 0.008(2) 0.011(2)
C144 0.055(3) 0.051(2) 0.073(3) -0.001(2) 0.008(2) 0.011(2)
C145 0.054(3) 0.050(2) 0.074(3) -0.001(2) 0.008(2) 0.011(2)
C146 0.052(2) 0.048(2) 0.073(3) -0.0014(19) 0.008(2) 0.011(2)
C147 0.107(14) 0.067(11) 0.120(15) -0.009(10) -0.022(12) -0.011(10)
C148 0.174(13) 0.089(9) 0.151(12) 0.041(9) 0.003(10) 0.032(10)
C149 0.178(13) 0.095(9) 0.160(12) 0.033(9) 0.004(10) 0.024(10)
C150 0.183(13) 0.078(8) 0.142(12) 0.051(8) 0.011(10) 0.028(9)
C151 0.182(14) 0.098(9) 0.157(12) 0.039(9) 0.010(10) 0.024(10)
C152 0.196(13) 0.086(9) 0.143(11) 0.044(9) 0.009(10) 0.023(10)
C153 0.199(13) 0.094(8) 0.146(11) 0.050(8) 0.009(10) 0.019(9)
C154 0.210(16) 0.101(11) 0.147(13) 0.049(10) 0.020(12) 0.025(12)
C155 0.189(8) 0.069(4) 0.143(6) -0.003(4) 0.013(6) -0.041(4)
C156 0.189(8) 0.069(4) 0.143(6) -0.003(4) 0.013(6) -0.041(4)
C157 0.189(8) 0.069(4) 0.143(6) -0.003(4) 0.013(6) -0.041(4)
C158 0.189(8) 0.069(4) 0.143(6) -0.003(4) 0.013(6) -0.041(4)
C159 0.189(8) 0.069(4) 0.143(6) -0.003(4) 0.013(6) -0.041(4)
C160 0.189(8) 0.069(4) 0.143(6) -0.003(4) 0.013(6) -0.041(4)
C161 0.104(13) 0.120(17) 0.100(13) 0.019(11) -0.026(11) -0.048(13)
C162 0.068(8) 0.075(9) 0.108(10) 0.028(8) 0.000(8) -0.022(8)
C163 0.067(9) 0.101(11) 0.117(11) 0.007(9) -0.009(9) -0.012(8)
C164 0.110(11) 0.079(10) 0.125(12) 0.038(9) -0.020(10) -0.031(9)
C165 0.057(8) 0.111(11) 0.110(11) 0.030(9) 0.010(8) -0.034(8)
C166 0.071(9) 0.098(10) 0.097(10) 0.016(9) 0.026(8) -0.046(9)
C167 0.056(8) 0.113(11) 0.082(10) 0.031(9) 0.006(7) -0.047(8)
C168 0.045(8) 0.110(14) 0.051(8) 0.009(8) 0.032(6) -0.013(9)

loop_
_atom_type_symbol
_atom_type_description
_atom_type_scat_dispersion_real
_atom_type_scat_dispersion_imag
_atom_type_scat_source
C C 0.0033 0.0016 'International Tables Vol C Tables 4.2.6.8 and 6.1.1.4'
H H 0.0000 0.0000 'International Tables Vol C Tables 4.2.6.8 and 6.1.1.4'
N N 0.0061 0.0033 'International Tables Vol C Tables 4.2.6.8 and 6.1.1.4'
Pd Pd -0.9988 1.0072 'International Tables Vol C Tables 4.2.6.8 and 6.1.1.4'
Cl Cl 0.1484 0.1585 'International Tables Vol C Tables 4.2.6.8 and 6.1.1.4'
O O 0.0106 0.0060 'International Tables Vol C Tables 4.2.6.8 and 6.1.1.4'

loop_
_geom_angle_atom_site_label_1
_geom_angle_atom_site_label_2
_geom_angle_atom_site_label_3
_geom_angle
N1 Pd1 N2 84.7(5)
N1 Pd1 Cl2 171.8(3)
N2 Pd1 Cl2 90.7(3)
N1 Pd1 Cl1 91.4(4)
N2 Pd1 Cl1 175.9(3)
Cl2 Pd1 Cl1 93.34(14)
N3 Pd2 N4 83.5(5)
N3 Pd2 Cl3 90.9(4)
N4 Pd2 Cl3 174.4(3)
N3 Pd2 Cl4 175.6(4)
N4 Pd2 Cl4 92.3(3)
Cl3 Pd2 Cl4 93.33(15)
N6 Pd3 N5 84.1(5)
N6 Pd3 Cl6 92.4(4)
N5 Pd3 Cl6 175.3(3)
N6 Pd3 Cl5 172.4(3)
N5 Pd3 Cl5 90.1(3)
Cl6 Pd3 Cl5 93.60(17)
N7 Pd4 N8 88.3(5)
N7 Pd4 Cl8 177.0(4)
N8 Pd4 Cl8 88.7(3)
N7 Pd4 Cl7 88.7(3)
N8 Pd4 Cl7 177.0(4)
Cl8 Pd4 Cl7 94.22(14)
N9 Pd5 N10 88.5(6)
N9 Pd5 Cl10 175.4(3)
N10 Pd5 Cl10 92.3(4)
N9 Pd5 Cl9 87.2(5)
N10 Pd5 Cl9 173.8(4)
Cl10 Pd5 Cl9 92.3(2)
N11 Pd6 N12 80.9(9)
N11 Pd6 Cl12 172.5(6)
N12 Pd6 Cl12 93.0(9)
N11 Pd6 Cl11 93.4(6)
N12 Pd6 Cl11 173.1(7)
Cl12 Pd6 Cl11 92.9(5)
N13 Pd7 N14 84.8(4)
N13 Pd7 Cl14 171.3(3)
N14 Pd7 Cl14 91.4(3)
N13 Pd7 Cl13 90.3(3)
N14 Pd7 Cl13 173.4(3)
Cl14 Pd7 Cl13 93.98(13)
N15 Pd8 N16 86.7(5)
N15 Pd8 Cl16 177.0(4)
N16 Pd8 Cl16 90.9(3)
N15 Pd8 Cl15 89.7(4)
N16 Pd8 Cl15 176.3(3)
Cl16 Pd8 Cl15 92.71(15)
N17 Pd9 N18 82.2(5)
N17 Pd9 Cl18 174.3(4)
N18 Pd9 Cl18 92.4(3)
N17 Pd9 Cl17 92.6(4)
N18 Pd9 Cl17 173.5(3)
Cl18 Pd9 Cl17 92.86(17)
N20 Pd10 N19 82.7(4)
N20 Pd10 Cl19 174.7(3)
N19 Pd10 Cl19 92.9(3)
N20 Pd10 Cl20 90.8(3)
N19 Pd10 Cl20 173.0(3)
Cl19 Pd10 Cl20 93.77(15)
N22 Pd11 N21 83.3(5)
N22 Pd11 Cl21 176.1(4)
N21 Pd11 Cl21 92.8(4)
N22 Pd11 Cl22 93.0(4)
N21 Pd11 Cl22 167.4(4)
Cl21 Pd11 Cl22 90.8(2)
N23 Pd12 N24 89.0(8)
N23 Pd12 Cl24 177.7(7)
N24 Pd12 Cl24 89.1(6)
N23 Pd12 Cl23 90.5(6)
N24 Pd12 Cl23 178.2(6)
Cl24 Pd12 Cl23 91.5(3)
C42 N1 C1 113.3(11)
C42 N1 Pd1 109.7(8)
C1 N1 Pd1 108.7(7)
C42 N1 H1N 108.3
C1 N1 H1N 108.3
Pd1 N1 H1N 108.3
C6 N2 C7 113.5(11)
C6 N2 Pd1 107.0(8)
C7 N2 Pd1 114.9(9)
C6 N2 H2N 107.0
C7 N2 H2N 107.0
Pd1 N2 H2N 107.0
C15 N3 C14 118.9(11)
C15 N3 Pd2 102.7(10)
C14 N3 Pd2 111.9(7)
C15 N3 H3N 107.6
C14 N3 H3N 107.6
Pd2 N3 H3N 107.6
C20 N4 C21 119.9(14)
C20 N4 Pd2 104.2(12)
C21 N4 Pd2 109.3(11)
C20 N4 H4N 107.6
C21 N4 H4N 107.6
Pd2 N4 H4N 107.6
C28 N5 C29 112.4(11)
C28 N5 Pd3 110.9(9)
C29 N5 Pd3 108.9(7)
C28 N5 H5N 108.2
C29 N5 H5N 108.2
Pd3 N5 H5N 108.2
C34 N6 C35 114.6(12)
C34 N6 Pd3 109.1(9)
C35 N6 Pd3 116.9(9)
C34 N6 H6N 105.0
C35 N6 H6N 105.0
Pd3 N6 H6N 105.0
C43 N7 C84 107.9(12)
C43 N7 Pd4 106.2(9)
C84 N7 Pd4 115.4(11)
C43 N7 H7N 109.0
C84 N7 H7N 109.0
Pd4 N7 H7N 109.0
C49 N8 C48 115.5(12)
C49 N8 Pd4 114.9(9)
C48 N8 Pd4 101.7(8)
C49 N8 H8N 108.1
C48 N8 H8N 108.1
Pd4 N8 H8N 108.1
C56 N9 C57 108.2(11)
C56 N9 Pd5 126.1(10)
C57 N9 Pd5 106.1(9)
C56 N9 H9N 104.9
C57 N9 H9N 104.9
Pd5 N9 H9N 104.9
C63 N10 C62 114.3(11)
C63 N10 Pd5 121.0(10)
C62 N10 Pd5 101.7(8)
C63 N10 H10N 106.3
C62 N10 H10N 106.3
Pd5 N10 H10N 106.3
C70 N11 C71 111.7(15)
C70 N11 Pd6 127.8(12)
C71 N11 Pd6 109.4(14)
C70 N11 H11N 101.1
C71 N11 H11N 101.1
Pd6 N11 H11N 101.1
C76 N12 C77 109.0(17)
C76 N12 Pd6 113.7(17)
C77 N12 Pd6 106.2(11)
C76 N12 H12N 109.3
C77 N12 H12N 109.3
Pd6 N12 H12N 109.3
C85 N13 C126 118.3(11)
C85 N13 Pd7 104.4(8)
C126 N13 Pd7 110.3(6)
C85 N13 H13N 107.8
C126 N13 H13N 107.8
Pd7 N13 H13N 107.8
C91 N14 C90 114.2(11)
C91 N14 Pd7 116.4(9)
C90 N14 Pd7 109.1(8)
C91 N14 H14N 105.3
C90 N14 H14N 105.3
Pd7 N14 H14N 105.3
C99 N15 C98 112.5(12)
C99 N15 Pd8 110.5(8)
C98 N15 Pd8 109.7(9)
C99 N15 H15N 108.0
C98 N15 H15N 108.0
Pd8 N15 H15N 108.0
C105 N16 C104 109.2(10)
C105 N16 Pd8 119.6(8)
C104 N16 Pd8 108.7(8)
C105 N16 H16N 106.2
C104 N16 H16N 106.2
Pd8 N16 H16N 106.2
C113 N17 C112 117.7(12)
C113 N17 Pd9 108.3(7)
C112 N17 Pd9 104.6(9)
C113 N17 H17N 108.7
C112 N17 H17N 108.7
Pd9 N17 H17N 108.7
C118 N18 C119 114.9(12)
C118 N18 Pd9 110.0(8)
C119 N18 Pd9 116.8(9)
C118 N18 H18N 104.5
C119 N18 H18N 104.5
Pd9 N18 H18N 104.5
C127 N19 C168 119.9(11)
C127 N19 Pd10 107.8(8)
C168 N19 Pd10 112.7(9)
C127 N19 H19N 105.0
C168 N19 H19N 105.0
Pd10 N19 H19N 105.0
C132 N20 C133 115.1(10)
C132 N20 Pd10 112.7(7)
C133 N20 Pd10 106.0(8)
C132 N20 H20N 107.6
C133 N20 H20N 107.6
Pd10 N20 H20N 107.6
C141 N21 C140 115.5(11)
C141 N21 Pd11 111.8(9)
C140 N21 Pd11 109.3(10)
C141 N21 H21N 106.5
C140 N21 H21N 106.5
Pd11 N21 H21N 106.5
C146 N22 C147 108.1(12)
C146 N22 Pd11 103.4(8)
C147 N22 Pd11 115.8(10)
C146 N22 H22N 109.8
C147 N22 H22N 109.8
Pd11 N22 H22N 109.8
C154 N23 C155 119.6(16)
C154 N23 Pd12 115.4(16)
C155 N23 Pd12 104.7(12)
C154 N23 H23N 105.3
C155 N23 H23N 105.3
Pd12 N23 H23N 105.3
C161 N24 C160 121.7(14)
C161 N24 Pd12 108.5(12)
C160 N24 Pd12 104.0(12)
C161 N24 H24N 107.3
C160 N24 H24N 107.3
Pd12 N24 H24N 107.3
C2 C1 C6 121.9(13)
C2 C1 N1 123.4(11)
C6 C1 N1 114.4(11)
C6G C1G C2G 120.0(4)
C6G C1G Cl1G 127.1(6)
C2G C1G Cl1G 112.9(5)
N1S C1S C1T 172.0(17)
C3 C2 C1 123.0(12)
C3 C2 H2 118.5
C1 C2 H2 118.5
C1G C2G C3G 120.0(4)
N2S C2S C2T 170.7(18)
C2 C3 C4 115.8(14)
C2 C3 H3 122.1
C4 C3 H3 122.1
C2G C3G C4G 119.9(4)
C2G C3G C7G 117.7(6)
C4G C3G C7G 122.5(7)
N3S C3S C3T 170(4)
C5 C4 C3 116.0(19)
C5 C4 H4 122.0
C3 C4 H4 122.0
C5G C4G C3G 120.0(4)
N4S C4S C4T 161(4)
C6 C5 C4 126.9(18)
C6 C5 H5 116.6
C4 C5 H5 116.6
C6G C5G C4G 119.9(4)
C5 C6 C1 115.0(14)
C5 C6 N2 123.0(14)
C1 C6 N2 122.0(14)
C1G C6G C5G 120.1(4)
C8 C7 N2 113.1(10)
C8 C7 H7A 109.0
N2 C7 H7A 109.0
C8 C7 H7B 109.0
N2 C7 H7B 109.0
H7A C7 H7B 107.8
C8G C7G O1G 109.1(5)
C8G C7G C3G 109.1(5)
O1G C7G C3G 109.1(5)
C10 C8 C9 113.8(14)
C10 C8 C7 129.4(14)
C9 C8 C7 116.8(12)
C11 C9 C8 117.5(11)
C11 C9 H9 121.2
C8 C9 H9 121.2
C14G C9G C10G 120.2(4)
C14G C9G Cl2G 126.8(6)
C10G C9G Cl2G 113.0(5)
C12 C10 C8 123.1(15)
C12 C10 H10 118.4
C8 C10 H10 118.4
C9G C10G C11G 119.9(4)
C9 C11 C13 120.4(13)
C9 C11 H11 119.8
C13 C11 H11 119.8
C12G C11G C10G 120.0(4)
C12G C11G C15G 118.1(5)
C10G C11G C15G 122.0(7)
C13 C12 C10 125.3(14)
C13 C12 H12 117.4
C10 C12 H12 117.4
C11G C12G C13G 120.0(4)
C12 C13 C11 119.6(14)
C12 C13 C14 125.5(13)
C11 C13 C14 114.9(13)
C12G C13G C14G 119.9(4)
N3 C14 C13 113.2(9)
N3 C14 H14A 108.9
C13 C14 H14A 108.9
N3 C14 H14B 108.9
C13 C14 H14B 108.9
H14A C14 H14B 107.8
C9G C14G C13G 120.1(4)
C20 C15 N3 120.5(19)
C20 C15 C16 124.1(18)
N3 C15 C16 115.3(16)
C16G C15G C11G 109.1(5)
C16G C15G O2G 109.0(5)
C11G C15G O2G 109.2(5)
C17 C16 C15 122.9(17)
C17 C16 H16 118.5
C15 C16 H16 118.5
C16 C17 C18 117.0(15)
C16 C17 H17 121.5
C18 C17 H17 121.5
C19 C18 C17 114.5(15)
C19 C18 H18 122.8
C17 C18 H18 122.8
C18 C19 C20 126.6(17)
C18 C19 H19 116.7
C20 C19 H19 116.7
C15 C20 N4 126(2)
C15 C20 C19 114.6(19)
N4 C20 C19 119.7(19)
C22 C21 N4 116.9(13)
C22 C21 H21A 108.1
N4 C21 H21A 108.1
C22 C21 H21B 108.1
N4 C21 H21B 108.1
H21A C21 H21B 107.3
C21 C22 C23 118.2(16)
C21 C22 C24 122.1(18)
C23 C22 C24 119.7(13)
C25 C23 C22 121.6(15)
C25 C23 H23 119.2
C22 C23 H23 119.2
C26 C24 C22 116.6(15)
C26 C24 H24 121.7
C22 C24 H24 121.7
C23 C25 C27 119.0(18)
C23 C25 H25 120.5
C27 C25 H25 120.5
C27 C26 C24 124.8(13)
C27 C26 H26 117.6
C24 C26 H26 117.6
C26 C27 C28 127.9(16)
C26 C27 C25 118.0(14)
C28 C27 C25 114(2)
C27 C28 N5 117.3(12)
C27 C28 H28A 108.0
N5 C28 H28A 108.0
C27 C28 H28B 108.0
N5 C28 H28B 108.0
H28A C28 H28B 107.2
C30 C29 C34 133.4(18)
C30 C29 N5 115.7(13)
C34 C29 N5 110.8(14)
C29 C30 C31 111.6(15)
C29 C30 H30 124.2
C31 C30 H30 124.2
C32 C31 C30 119.5(17)
C32 C31 H31 120.2
C30 C31 H31 120.2
C33 C32 C31 118.6(17)
C33 C32 H32 120.7
C31 C32 H32 120.7
C32 C33 C34 120.3(14)
C32 C33 H33 119.8
C34 C33 H33 119.8
C29 C34 C33 116.4(16)
C29 C34 N6 124.5(16)
C33 C34 N6 119.1(12)
N6 C35 C36 115.3(9)
N6 C35 H35A 108.5
C36 C35 H35A 108.5
N6 C35 H35B 108.5
C36 C35 H35B 108.5
H35A C35 H35B 107.5
C37 C36 C38 121.2(11)
C37 C36 C35 120.2(13)
C38 C36 C35 117.8(11)
C36 C37 C39 122.4(17)
C36 C37 H37 118.8
C39 C37 H37 118.8
C40 C38 C36 117.4(13)
C40 C38 H38 121.3
C36 C38 H38 121.3
C37 C39 C41 121.1(16)
C37 C39 H39 119.4
C41 C39 H39 119.4
C41 C40 C38 121.4(13)
C41 C40 H40 119.3
C38 C40 H40 119.3
C40 C41 C42 125.9(11)
C40 C41 C39 115.8(11)
C42 C41 C39 118.2(13)
N1 C42 C41 110.6(9)
N1 C42 H42A 109.5
C41 C42 H42A 109.5
N1 C42 H42B 109.5
C41 C42 H42B 109.5
H42A C42 H42B 108.1
C48 C43 C44 121.7(14)
C48 C43 N7 116.6(14)
C44 C43 N7 121.7(13)
C43 C44 C45 120.5(14)
C43 C44 H44 119.8
C45 C44 H44 119.8
C46 C45 C44 121.1(14)
C46 C45 H45 119.5
C44 C45 H45 119.5
C45 C46 C47 119.6(13)
C45 C46 H46 120.2
C47 C46 H46 120.2
C48 C47 C46 117.0(11)
C48 C47 H47 121.5
C46 C47 H47 121.5
C43 C48 C47 119.2(13)
C43 C48 N8 123.8(12)
C47 C48 N8 116.9(12)
C50 C49 N8 117.6(13)
C50 C49 H49A 107.9
N8 C49 H49A 107.9
C50 C49 H49B 107.9
N8 C49 H49B 107.9
H49A C49 H49B 107.2
C51 C50 C49 127.0(15)
C51 C50 C52 112.3(12)
C49 C50 C52 120.5(13)
C53 C51 C50 129.9(14)
C53 C51 H51 115.1
C50 C51 H51 115.1
C54 C52 C50 122.9(13)
C54 C52 H52 118.5
C50 C52 H52 118.5
C51 C53 C55 118.9(15)
C51 C53 H53 120.5
C55 C53 H53 120.5
C52 C54 C55 116.4(12)
C52 C54 H54 121.8
C55 C54 H54 121.8
C53 C55 C54 119.4(13)
C53 C55 C56 122.5(16)
C54 C55 C56 118.0(14)
N9 C56 C55 114.5(12)
N9 C56 H56A 108.6
C55 C56 H56A 108.6
N9 C56 H56B 108.6
C55 C56 H56B 108.6
H56A C56 H56B 107.6
C58 C57 C62 116.5(11)
C58 C57 N9 132.0(12)
C62 C57 N9 111.5(13)
C59 C58 C57 123.5(14)
C59 C58 H58 118.3
C57 C58 H58 118.3
C58 C59 C60 124.9(15)
C58 C59 H59 117.6
C60 C59 H59 117.6
C59 C60 C61 114.6(13)
C59 C60 H60 122.7
C61 C60 H60 122.7
C62 C61 C60 120.7(10)
C62 C61 H61 119.6
C60 C61 H61 119.6
C57 C62 C61 119.7(9)
C57 C62 N10 124.1(12)
C61 C62 N10 116.2(11)
C64 C63 N10 115.6(18)
C64 C63 H63A 108.4
N10 C63 H63A 108.4
C64 C63 H63B 108.4
N10 C63 H63B 108.4
H63A C63 H63B 107.4
C66 C64 C63 121.0(14)
C66 C64 C65 115.8(14)
C63 C64 C65 123.0(15)
C67 C65 C64 119.7(14)
C67 C65 H65 120.2
C64 C65 H65 120.2
C64 C66 C68 124.8(15)
C64 C66 H66 117.6
C68 C66 H66 117.6
C69 C67 C65 125.8(14)
C69 C67 H67 117.1
C65 C67 H67 117.1
C66 C68 C69 118.8(15)
C66 C68 H68 120.6
C69 C68 H68 120.6
C67 C69 C68 114.4(14)
C67 C69 C70 123.2(16)
C68 C69 C70 121.2(17)
N11 C70 C69 108.1(18)
N11 C70 H70A 110.1
C69 C70 H70A 110.1
N11 C70 H70B 110.1
C69 C70 H70B 110.1
H70A C70 H70B 108.4
C76 C71 C72 113.2(17)
C76 C71 N11 121.6(19)
C72 C71 N11 125(2)
C71 C72 C73 121.2(19)
C71 C72 H72 119.4
C73 C72 H72 119.4
C74 C73 C72 120(2)
C74 C73 H73 120.2
C72 C73 H73 120.2
C75 C74 C73 118.2(19)
C75 C74 H74 120.9
C73 C74 H74 120.9
C74 C75 C76 118(2)
C74 C75 H75 121.0
C76 C75 H75 121.0
C71 C76 C75 130(2)
C71 C76 N12 109.2(19)
C75 C76 N12 121(2)
N12 C77 C78 110.8(16)
N12 C77 H77A 109.5
C78 C77 H77A 109.5
N12 C77 H77B 109.5
C78 C77 H77B 109.5
H77A C77 H77B 108.1
C79 C78 C80 122.0(15)
C79 C78 C77 128.0(18)
C80 C78 C77 110.0(17)
C81 C79 C78 123.8(15)
C81 C79 H79 118.1
C78 C79 H79 118.1
C78 C80 C82 112.8(14)
C78 C80 H80 123.6
C82 C80 H80 123.6
C79 C81 C83 116.6(14)
C79 C81 H81 121.7
C83 C81 H81 121.7
C83 C82 C80 126.0(14)
C83 C82 H82 117.0
C80 C82 H82 117.0
C82 C83 C81 118.5(14)
C82 C83 C84 125.1(14)
C81 C83 C84 116.3(13)
C83 C84 N7 113.6(13)
C83 C84 H84A 108.9
N7 C84 H84A 108.9
C83 C84 H84B 108.9
N7 C84 H84B 108.9
H84A C84 H84B 107.7
C90 C85 N13 124.7(10)
C90 C85 C86 117.7(14)
N13 C85 C86 116.1(13)
C85 C86 C87 110.4(15)
C85 C86 H86 124.8
C87 C86 H86 124.8
C88 C87 C86 127.7(14)
C88 C87 H87 116.1
C86 C87 H87 116.1
C87 C88 C89 122.5(13)
C87 C88 H88 118.8
C89 C88 H88 118.8
C90 C89 C88 111.7(12)
C90 C89 H89 124.1
C88 C89 H89 124.1
C85 C90 C89 127.9(12)
C85 C90 N14 109.4(13)
C89 C90 N14 118.6(13)
N14 C91 C92 111.3(11)
N14 C91 H91A 109.4
C92 C91 H91A 109.4
N14 C91 H91B 109.4
C92 C91 H91B 109.4
H91A C91 H91B 108.0
C93 C92 C94 117.6(11)
C93 C92 C91 126.7(12)
C94 C92 C91 115.6(12)
C92 C93 C95 129.9(14)
C92 C93 H93 115.0
C95 C93 H93 115.0
C92 C94 C96 120.4(12)
C92 C94 H94 119.8
C96 C94 H94 119.8
C97 C95 C93 116.0(13)
C97 C95 H95 122.0
C93 C95 H95 122.0
C94 C96 C97 115.9(12)
C94 C96 H96 122.1
C97 C96 H96 122.1
C95 C97 C96 120.1(12)
C95 C97 C98 121.9(13)
C96 C97 C98 117.7(13)
N15 C98 C97 111.8(12)
N15 C98 H98A 109.3
C97 C98 H98A 109.3
N15 C98 H98B 109.3
C97 C98 H98B 109.3
H98A C98 H98B 107.9
C100 C99 N15 127.1(13)
C100 C99 C104 116.8(14)
N15 C99 C104 116.1(12)
C99 C100 C101 114.4(14)
C99 C100 H100 122.8
C101 C100 H100 122.8
C102 C101 C100 132(2)
C102 C101 H101 114.1
C100 C101 H101 114.1
C101 C102 C103 120(2)
C101 C102 H102 119.9
C103 C102 H102 119.9
C104 C103 C102 109.1(15)
C104 C103 H103 125.4
C102 C103 H103 125.4
C103 C104 C99 126.8(13)
C103 C104 N16 117.4(13)
C99 C104 N16 114.9(12)
N16 C105 C106 110.3(10)
N16 C105 H105 109.6
C106 C105 H105 109.6
N16 C105 H106 109.6
C106 C105 H106 109.6
H105 C105 H106 108.1
C107 C106 C108 117.7(13)
C107 C106 C105 121.2(12)
C108 C106 C105 120.4(14)
C106 C107 C109 120.4(13)
C106 C107 H107 119.8
C109 C107 H107 119.8
C106 C108 C110 124.9(17)
C106 C108 H108 117.5
C110 C108 H108 117.5
C111 C109 C107 118.4(14)
C111 C109 H109 120.8
C107 C109 H109 120.8
C111 C110 C108 115.0(15)
C111 C110 H110 122.5
C108 C110 H110 122.5
C110 C111 C109 122.4(13)
C110 C111 C112 117.8(12)
C109 C111 C112 119.7(13)
N17 C112 C111 110.5(11)
N17 C112 H112 109.6
C111 C112 H112 109.6
N17 C112 H113 109.6
C111 C112 H113 109.6
H112 C112 H113 108.1
C118 C113 N17 119.5(12)
C118 C113 C114 118.8(14)
N17 C113 C114 121.3(11)
C115 C114 C113 119.3(14)
C115 C114 H114 120.3
C113 C114 H114 120.3
C114 C115 C116 119.7(16)
C114 C115 H115 120.1
C116 C115 H115 120.1
C117 C116 C115 123.5(17)
C117 C116 H116 118.2
C115 C116 H116 118.2
C116 C117 C118 120.2(16)
C116 C117 H117 119.9
C118 C117 H117 119.9
C117 C118 C113 118.2(16)
C117 C118 N18 125.2(13)
C113 C118 N18 116.4(13)
C120 C119 N18 106.5(10)
C120 C119 H119 110.4
N18 C119 H119 110.4
C120 C119 H120 110.4
N18 C119 H120 110.4
H119 C119 H120 108.6
C122 C120 C121 119.2(11)
C122 C120 C119 125.7(16)
C121 C120 C119 114.7(15)
C123 C121 C120 119.0(12)
C123 C121 H121 120.5
C120 C121 H121 120.5
C120 C122 C124 121.4(15)
C120 C122 H122 119.3
C124 C122 H122 119.3
C125 C123 C121 117.4(12)
C125 C123 H123 121.3
C121 C123 H123 121.3
C122 C124 C125 119.7(14)
C122 C124 H124 120.1
C125 C124 H124 120.1
C123 C125 C124 122.6(11)
C123 C125 C126 117.7(12)
C124 C125 C126 119.0(13)
C125 C126 N13 111.6(9)
C125 C126 H126 109.3
N13 C126 H126 109.3
C125 C126 H127 109.3
N13 C126 H127 109.3
H126 C126 H127 108.0
C132 C127 C128 118.7(14)
C132 C127 N19 121.5(13)
C128 C127 N19 119.4(13)
C129 C128 C127 117.9(15)
C129 C128 H128 121.1
C127 C128 H128 121.1
C128 C129 C130 118.4(16)
C128 C129 H129 120.8
C130 C129 H129 120.8
C131 C130 C129 121.6(17)
C131 C130 H130 119.2
C129 C130 H130 119.2
C130 C131 C132 121.4(17)
C130 C131 H131 119.3
C132 C131 H131 119.3
C131 C132 C127 122.0(15)
C131 C132 N20 126.7(12)
C127 C132 N20 111.3(12)
C134 C133 N20 109.9(11)
C134 C133 H133 109.7
N20 C133 H133 109.7
C134 C133 H134 109.7
N20 C133 H134 109.7
H133 C133 H134 108.2
C136 C134 C135 121.8(12)
C136 C134 C133 125.6(12)
C135 C134 C133 112.6(11)
C137 C135 C134 112.6(13)
C137 C135 H135 123.7
C134 C135 H135 123.7
C138 C136 C134 120.7(15)
C138 C136 H136 119.6
C134 C136 H136 119.6
C139 C137 C135 123.7(14)
C139 C137 H137 118.2
C135 C137 H137 118.2
C136 C138 C139 124.7(17)
C136 C138 H138 117.7
C139 C138 H138 117.7
C138 C139 C137 116.3(14)
C138 C139 C140 118.4(14)
C137 C139 C140 124.7(14)
C139 C140 N21 109.0(13)
C139 C140 H140 109.9
N21 C140 H140 109.9
C139 C140 H141 109.9
N21 C140 H141 109.9
H140 C140 H141 108.3
N21 C141 C146 111.7(11)
N21 C141 C142 122.5(11)
C146 C141 C142 125.6(11)
C143 C142 C141 120.6(11)
C143 C142 H142 119.7
C141 C142 H142 119.7
C144 C143 C142 118.5(11)
C144 C143 H143 120.7
C142 C143 H143 120.7
C143 C144 C145 120.9(11)
C143 C144 H144 119.5
C145 C144 H144 119.5
C144 C145 C146 124.7(10)
C144 C145 H145 117.7
C146 C145 H145 117.7
N22 C146 C141 126.2(11)
N22 C146 C145 123.8(10)
C141 C146 C145 109.4(10)
N22 C147 C148 112.0(14)
N22 C147 H147 109.2
C148 C147 H147 109.2
N22 C147 H148 109.2
C148 C147 H148 109.2
H147 C147 H148 107.9
C149 C148 C150 117.4(18)
C149 C148 C147 118.0(19)
C150 C148 C147 124.5(19)
C148 C149 C151 122.0(19)
C148 C149 H149 119.0
C151 C149 H149 119.0
C148 C150 C152 121.8(18)
C148 C150 H150 119.1
C152 C150 H150 119.1
C153 C151 C149 118.7(18)
C153 C151 H151 120.6
C149 C151 H151 120.6
C153 C152 C150 118.0(18)
C153 C152 H152 121.0
C150 C152 H152 121.0
C151 C153 C152 120.8(17)
C151 C153 C154 118(2)
C152 C153 C154 121(2)
N23 C154 C153 115.3(19)
N23 C154 H154 108.4
C153 C154 H154 108.4
N23 C154 H155 108.4
C153 C154 H155 108.4
H154 C154 H155 107.5
C160 C155 C156 113.9(16)
C160 C155 N23 120.7(18)
C156 C155 N23 125.4(17)
C157 C156 C155 122.1(18)
C157 C156 H156 119.0
C155 C156 H156 119.0
C156 C157 C158 121.5(18)
C156 C157 H157 119.2
C158 C157 H157 119.2
C159 C158 C157 118.0(18)
C159 C158 H158 121.0
C157 C158 H158 121.0
C160 C159 C158 117.0(17)
C160 C159 H159 121.5
C158 C159 H159 121.5
C155 C160 C159 127.4(17)
C155 C160 N24 114.4(18)
C159 C160 N24 118.1(17)
C162 C161 N24 107.9(14)
C162 C161 H161 110.1
N24 C161 H161 110.1
C162 C161 H162 110.1
N24 C161 H162 110.1
H161 C161 H162 108.4
C163 C162 C164 122.8(19)
C163 C162 C161 108.9(19)
C164 C162 C161 127.6(17)
C162 C163 C165 111(2)
C162 C163 H163 124.6
C165 C163 H163 124.6
C166 C164 C162 122.0(19)
C166 C164 H164 119.0
C162 C164 H164 119.0
C167 C165 C163 125(2)
C167 C165 H165 117.3
C163 C165 H165 117.3
C164 C166 C167 118(2)
C164 C166 H166 121.1
C167 C166 H166 121.1
C166 C167 C165 120(2)
C166 C167 C168 119(2)
C165 C167 C168 120.5(17)
N19 C168 C167 110.6(11)
N19 C168 H168 109.5
C167 C168 H168 109.5
N19 C168 H169 109.5
C167 C168 H169 109.5
H168 C168 H169 108.1

loop_
_geom_bond_atom_site_label_1
_geom_bond_atom_site_label_2
_geom_bond_distance
Pd1 N1 2.050(10)
Pd1 N2 2.066(13)
Pd1 Cl2 2.305(3)
Pd1 Cl1 2.311(4)
Pd2 N3 2.064(10)
Pd2 N4 2.083(15)
Pd2 Cl3 2.287(4)
Pd2 Cl4 2.293(4)
Pd3 N6 1.989(14)
Pd3 N5 2.047(12)
Pd3 Cl6 2.289(4)
Pd3 Cl5 2.305(4)
Pd4 N7 1.999(13)
Pd4 N8 2.084(11)
Pd4 Cl8 2.288(4)
Pd4 Cl7 2.311(3)
Pd5 N9 2.001(16)
Pd5 N10 2.002(12)
Pd5 Cl10 2.291(6)
Pd5 Cl9 2.318(6)
Pd6 N11 1.937(15)
Pd6 N12 2.037(19)
Pd6 Cl12 2.239(12)
Pd6 Cl11 2.245(8)
Pd7 N13 2.024(9)
Pd7 N14 2.058(12)
Pd7 Cl14 2.299(3)
Pd7 Cl13 2.324(4)
Pd8 N15 2.000(11)
Pd8 N16 2.025(12)
Pd8 Cl16 2.315(4)
Pd8 Cl15 2.327(5)
Pd9 N17 2.071(12)
Pd9 N18 2.082(10)
Pd9 Cl18 2.294(4)
Pd9 Cl17 2.297(4)
Pd10 N20 2.027(9)
Pd10 N19 2.083(10)
Pd10 Cl19 2.293(4)
Pd10 Cl20 2.303(4)
Pd11 N22 2.019(10)
Pd11 N21 2.021(13)
Pd11 Cl21 2.268(6)
Pd11 Cl22 2.300(6)
Pd12 N23 1.920(14)
Pd12 N24 2.001(15)
Pd12 Cl24 2.405(9)
Pd12 Cl23 2.410(8)
Cl1G C1G 1.799(5)
Cl2G C9G 1.794(5)
O1G C7G 1.497(5)
O2G C15G 1.498(5)
N1 C42 1.449(13)
N1 C1 1.497(18)
N1 H1N 0.9100
N1S C1S 1.114(13)
N2 C6 1.437(17)
N2 C7 1.516(16)
N2 H2N 0.9100
N2S C2S 1.182(13)
N3 C15 1.48(2)
N3 C14 1.493(14)
N3 H3N 0.9100
N3S C3S 1.147(17)
N4 C20 1.36(2)
N4 C21 1.480(17)
N4 H4N 0.9100
N4S C4S 1.137(18)
N5 C28 1.521(14)
N5 C29 1.59(2)
N5 H5N 0.9100
N6 C34 1.47(2)
N6 C35 1.483(16)
N6 H6N 0.9100
N7 C43 1.548(18)
N7 C84 1.57(2)
N7 H7N 0.9100
N8 C49 1.40(2)
N8 C48 1.507(18)
N8 H8N 0.9100
N9 C56 1.420(18)
N9 C57 1.54(2)
N9 H9N 0.9100
N10 C63 1.470(15)
N10 C62 1.492(14)
N10 H10N 0.9100
N11 C70 1.489(17)
N11 C71 1.51(2)
N11 H11N 0.9100
N12 C76 1.46(3)
N12 C77 1.562(17)
N12 H12N 0.9100
N13 C85 1.401(18)
N13 C126 1.628(16)
N13 H13N 0.9100
N14 C91 1.464(15)
N14 C90 1.523(16)
N14 H14N 0.9100
N15 C99 1.46(2)
N15 C98 1.505(15)
N15 H15N 0.9100
N16 C105 1.486(16)
N16 C104 1.531(17)
N16 H16N 0.9100
N17 C113 1.43(2)
N17 C112 1.527(18)
N17 H17N 0.9100
N18 C118 1.444(19)
N18 C119 1.531(15)
N18 H18N 0.9100
N19 C127 1.435(18)
N19 C168 1.498(19)
N19 H19N 0.9100
N20 C132 1.474(19)
N20 C133 1.59(2)
N20 H20N 0.9100
N21 C141 1.352(17)
N21 C140 1.58(2)
N21 H21N 0.9100
N22 C146 1.363(13)
N22 C147 1.520(15)
N22 H22N 0.9100
N23 C154 1.465(17)
N23 C155 1.512(17)
N23 H23N 0.9100
N24 C161 1.529(15)
N24 C160 1.552(17)
N24 H24N 0.9100
C1 C2 1.337(16)
C1 C6 1.388(17)
C1G C6G 1.399(4)
C1G C2G 1.399(4)
C1S C1T 1.446(14)
C2 C3 1.33(2)
C2 H2 0.9300
C2G C3G 1.402(4)
C2S C2T 1.504(14)
C3 C4 1.47(2)
C3 H3 0.9300
C3G C4G 1.403(4)
C3G C7G 1.501(5)
C3S C3T 1.453(17)
C4 C5 1.36(2)
C4 H4 0.9300
C4G C5G 1.401(4)
C4S C4T 1.470(17)
C5 C6 1.28(2)
C5 H5 0.9300
C5G C6G 1.400(4)
C7 C8 1.49(2)
C7 H7A 0.9700
C7 H7B 0.9700
C7G C8G 1.497(5)
C8 C10 1.449(19)
C8 C9 1.45(2)
C9 C11 1.393(18)
C9 H9 0.9300
C9G C14G 1.394(4)
C9G C10G 1.397(4)
C10 C12 1.27(2)
C10 H10 0.9300
C10G C11G 1.400(4)
C11 C13 1.418(18)
C11 H11 0.9300
C11G C12G 1.399(4)
C11G C15G 1.496(5)
C12 C13 1.24(2)
C12 H12 0.9300
C12G C13G 1.399(4)
C13 C14 1.508(18)
C13G C14G 1.401(4)
C14 H14A 0.9700
C14 H14B 0.9700
C15 C20 1.21(2)
C15 C16 1.51(3)
C15G C16G 1.496(5)
C16 C17 1.27(3)
C16 H16 0.9300
C17 C18 1.59(2)
C17 H17 0.9300
C18 C19 1.29(2)
C18 H18 0.9300
C19 C20 1.54(3)
C19 H19 0.9300
C21 C22 1.39(2)
C21 H21A 0.9700
C21 H21B 0.9700
C22 C23 1.44(3)
C22 C24 1.46(2)
C23 C25 1.34(2)
C23 H23 0.9300
C24 C26 1.40(2)
C24 H24 0.9300
C25 C27 1.51(2)
C25 H25 0.9300
C26 C27 1.36(3)
C26 H26 0.9300
C27 C28 1.45(2)
C28 H28A 0.9700
C28 H28B 0.9700
C29 C30 1.25(2)
C29 C34 1.290(18)
C30 C31 1.55(3)
C30 H30 0.9300
C31 C32 1.40(2)
C31 H31 0.9300
C32 C33 1.36(2)
C32 H32 0.9300
C33 C34 1.44(2)
C33 H33 0.9300
C35 C36 1.568(15)
C35 H35A 0.9700
C35 H35B 0.9700
C36 C37 1.29(2)
C36 C38 1.47(2)
C37 C39 1.33(2)
C37 H37 0.9300
C38 C40 1.421(15)
C38 H38 0.9300
C39 C41 1.51(2)
C39 H39 0.9300
C40 C41 1.35(2)
C40 H40 0.9300
C41 C42 1.506(17)
C42 H42A 0.9700
C42 H42B 0.9700
C43 C48 1.311(19)
C43 C44 1.39(2)
C44 C45 1.43(2)
C44 H44 0.9300
C45 C46 1.28(2)
C45 H45 0.9300
C46 C47 1.50(2)
C46 H46 0.9300
C47 C48 1.462(17)
C47 H47 0.9300
C49 C50 1.394(19)
C49 H49A 0.9700
C49 H49B 0.9700
C50 C51 1.37(2)
C50 C52 1.485(19)
C51 C53 1.31(2)
C51 H51 0.9300
C52 C54 1.403(17)
C52 H52 0.9300
C53 C55 1.41(2)
C53 H53 0.9300
C54 C55 1.48(2)
C54 H54 0.9300
C55 C56 1.492(19)
C56 H56A 0.9700
C56 H56B 0.9700
C57 C58 1.378(15)
C57 C62 1.386(8)
C58 C59 1.316(15)
C58 H58 0.9300
C59 C60 1.342(14)
C59 H59 0.9300
C60 C61 1.442(15)
C60 H60 0.9300
C61 C62 1.420(9)
C61 H61 0.9300
C63 C64 1.39(2)
C63 H63A 0.9700
C63 H63B 0.9700
C64 C66 1.378(15)
C64 C65 1.405(14)
C65 C67 1.393(15)
C65 H65 0.9300
C66 C68 1.415(16)
C66 H66 0.9300
C67 C69 1.374(15)
C67 H67 0.9300
C68 C69 1.449(16)
C68 H68 0.9300
C69 C70 1.538(17)
C70 H70A 0.9700
C70 H70B 0.9700
C71 C76 1.306(17)
C71 C72 1.386(17)
C72 C73 1.402(17)
C72 H72 0.9300
C73 C74 1.400(18)
C73 H73 0.9300
C74 C75 1.334(17)
C74 H74 0.9300
C75 C76 1.347(16)
C75 H75 0.9300
C77 C78 1.571(16)
C77 H77A 0.9700
C77 H77B 0.9700
C78 C79 1.392(16)
C78 C80 1.393(16)
C79 C81 1.362(16)
C79 H79 0.9300
C80 C82 1.425(15)
C80 H80 0.9300
C81 C83 1.420(15)
C81 H81 0.9300
C82 C83 1.368(15)
C82 H82 0.9300
C83 C84 1.46(2)
C84 H84A 0.9700
C84 H84B 0.9700
C85 C90 1.38(2)
C85 C86 1.494(18)
C86 C87 1.50(2)
C86 H86 0.9300
C87 C88 1.27(2)
C87 H87 0.9300
C88 C89 1.447(17)
C88 H88 0.9300
C89 C90 1.397(18)
C89 H89 0.9300
C91 C92 1.504(18)
C91 H91A 0.9700
C91 H91B 0.9700
C92 C93 1.275(19)
C92 C94 1.383(17)
C93 C95 1.369(19)
C93 H93 0.9300
C94 C96 1.442(17)
C94 H94 0.9300
C95 C97 1.362(19)
C95 H95 0.9300
C96 C97 1.49(2)
C96 H96 0.9300
C97 C98 1.59(2)
C98 H98A 0.9700
C98 H98B 0.9700
C99 C100 1.381(18)
C99 C104 1.466(18)
C100 C101 1.45(2)
C100 H100 0.9300
C101 C102 1.09(2)
C101 H101 0.9300
C102 C103 1.63(3)
C102 H102 0.9300
C103 C104 1.35(2)
C103 H103 0.9300
C105 C106 1.566(17)
C105 H105 0.9700
C105 H106 0.9700
C106 C107 1.34(2)
C106 C108 1.35(2)
C107 C109 1.41(2)
C107 H107 0.9300
C108 C110 1.412(19)
C108 H108 0.9300
C109 C111 1.378(19)
C109 H109 0.9300
C110 C111 1.36(2)
C110 H110 0.9300
C111 C112 1.578(18)
C112 H112 0.9700
C112 H113 0.9700
C113 C118 1.374(16)
C113 C114 1.45(2)
C114 C115 1.29(2)
C114 H114 0.9300
C115 C116 1.33(2)
C115 H115 0.9300
C116 C117 1.33(3)
C116 H116 0.9300
C117 C118 1.34(2)
C117 H117 0.9300
C119 C120 1.477(17)
C119 H119 0.9700
C119 H120 0.9700
C120 C122 1.32(2)
C120 C121 1.48(2)
C121 C123 1.445(14)
C121 H121 0.9300
C122 C124 1.372(19)
C122 H122 0.9300
C123 C125 1.32(2)
C123 H123 0.9300
C124 C125 1.43(2)
C124 H124 0.9300
C125 C126 1.531(14)
C126 H126 0.9700
C126 H127 0.9700
C127 C132 1.422(19)
C127 C128 1.42(2)
C128 C129 1.34(2)
C128 H128 0.9300
C129 C130 1.50(2)
C129 H129 0.9300
C130 C131 1.26(2)
C130 H130 0.9300
C131 C132 1.31(2)
C131 H131 0.9300
C133 C134 1.586(18)
C133 H133 0.9700
C133 H134 0.9700
C134 C136 1.35(2)
C134 C135 1.486(17)
C135 C137 1.438(17)
C135 H135 0.9300
C136 C138 1.31(2)
C136 H136 0.9300
C137 C139 1.390(19)
C137 H137 0.9300
C138 C139 1.39(2)
C138 H138 0.9300
C139 C140 1.509(19)
C140 H140 0.9700
C140 H141 0.9700
C141 C146 1.370(13)
C141 C142 1.444(13)
C142 C143 1.358(13)
C142 H142 0.9300
C143 C144 1.345(13)
C143 H143 0.9300
C144 C145 1.398(13)
C144 H144 0.9300
C145 C146 1.479(13)
C145 H145 0.9300
C147 C148 1.74(3)
C147 H147 0.9700
C147 H148 0.9700
C148 C149 1.376(17)
C148 C150 1.383(17)
C149 C151 1.417(17)
C149 H149 0.9300
C150 C152 1.429(17)
C150 H150 0.9300
C151 C153 1.381(17)
C151 H151 0.9300
C152 C153 1.382(17)
C152 H152 0.9300
C153 C154 1.498(17)
C154 H154 0.9700
C154 H155 0.9700
C155 C160 1.333(16)
C155 C156 1.401(16)
C156 C157 1.355(17)
C156 H156 0.9300
C157 C158 1.388(16)
C157 H157 0.9300
C158 C159 1.384(17)
C158 H158 0.9300
C159 C160 1.379(17)
C159 H159 0.9300
C161 C162 1.515(17)
C161 H161 0.9700
C161 H162 0.9700
C162 C163 1.36(2)
C162 C164 1.50(3)
C163 C165 1.46(3)
C163 H163 0.9300
C164 C166 1.30(3)
C164 H164 0.9300
C165 C167 1.39(3)
C165 H165 0.9300
C166 C167 1.39(2)
C166 H166 0.9300
C167 C168 1.54(3)
C168 H168 0.9700
C168 H169 0.9700

loop_
_geom_torsion_atom_site_label_1
_geom_torsion_atom_site_label_2
_geom_torsion_atom_site_label_3
_geom_torsion_atom_site_label_4
_geom_torsion
N2 Pd1 N1 C42 -108.6(10)
Cl2 Pd1 N1 C42 -164(2)
Cl1 Pd1 N1 C42 70.1(9)
N2 Pd1 N1 C1 15.8(7)
Cl2 Pd1 N1 C1 -40(3)
Cl1 Pd1 N1 C1 -165.4(7)
N1 Pd1 N2 C6 -13.5(7)
Cl2 Pd1 N2 C6 159.7(7)
Cl1 Pd1 N2 C6 -32(5)
N1 Pd1 N2 C7 113.5(8)
Cl2 Pd1 N2 C7 -73.3(8)
Cl1 Pd1 N2 C7 95(4)
N4 Pd2 N3 C15 15.4(8)
Cl3 Pd2 N3 C15 -164.3(7)
Cl4 Pd2 N3 C15 -1(5)
N4 Pd2 N3 C14 -113.2(9)
Cl3 Pd2 N3 C14 67.1(8)
Cl4 Pd2 N3 C14 -130(4)
N3 Pd2 N4 C20 -13.7(9)
Cl3 Pd2 N4 C20 -11(4)
Cl4 Pd2 N4 C20 165.1(8)
N3 Pd2 N4 C21 115.6(9)
Cl3 Pd2 N4 C21 119(3)
Cl4 Pd2 N4 C21 -65.6(9)
N6 Pd3 N5 C28 -109.9(9)
Cl6 Pd3 N5 C28 -67(4)
Cl5 Pd3 N5 C28 75.0(9)
N6 Pd3 N5 C29 14.4(7)
Cl6 Pd3 N5 C29 57(4)
Cl5 Pd3 N5 C29 -160.7(7)
N5 Pd3 N6 C34 -12.7(8)
Cl6 Pd3 N6 C34 170.5(8)
Cl5 Pd3 N6 C34 28(3)
N5 Pd3 N6 C35 119.3(9)
Cl6 Pd3 N6 C35 -57.4(9)
Cl5 Pd3 N6 C35 160(2)
N8 Pd4 N7 C43 15.1(11)
Cl8 Pd4 N7 C43 3(10)
Cl7 Pd4 N7 C43 -164.5(10)
N8 Pd4 N7 C84 -104.5(10)
Cl8 Pd4 N7 C84 -117(9)
Cl7 Pd4 N7 C84 75.9(9)
N7 Pd4 N8 C49 109.6(11)
Cl8 Pd4 N8 C49 -71.0(10)
Cl7 Pd4 N8 C49 117(8)
N7 Pd4 N8 C48 -15.9(9)
Cl8 Pd4 N8 C48 163.4(8)
Cl7 Pd4 N8 C48 -9(8)
N10 Pd5 N9 C56 103.2(13)
Cl10 Pd5 N9 C56 -156(5)
Cl9 Pd5 N9 C56 -72.4(13)
N10 Pd5 N9 C57 -24.7(5)
Cl10 Pd5 N9 C57 76(6)
Cl9 Pd5 N9 C57 159.8(4)
N9 Pd5 N10 C63 -104.1(13)
Cl10 Pd5 N10 C63 80.5(13)
Cl9 Pd5 N10 C63 -58(4)
N9 Pd5 N10 C62 23.8(5)
Cl10 Pd5 N10 C62 -151.7(5)
Cl9 Pd5 N10 C62 70(4)
N12 Pd6 N11 C70 -122.4(16)
Cl12 Pd6 N11 C70 -86(5)
Cl11 Pd6 N11 C70 61.5(15)
N12 Pd6 N11 C71 17.8(7)
Cl12 Pd6 N11 C71 54(4)
Cl11 Pd6 N11 C71 -158.2(6)
N11 Pd6 N12 C76 -21.0(13)
Cl12 Pd6 N12 C76 163.4(13)
Cl11 Pd6 N12 C76 14(7)
N11 Pd6 N12 C77 98.8(18)
Cl12 Pd6 N12 C77 -76.8(18)
Cl11 Pd6 N12 C77 134(5)
N14 Pd7 N13 C85 -21.4(8)
Cl14 Pd7 N13 C85 43(2)
Cl13 Pd7 N13 C85 163.2(8)
N14 Pd7 N13 C126 106.7(8)
Cl14 Pd7 N13 C126 171.2(17)
Cl13 Pd7 N13 C126 -68.8(8)
N13 Pd7 N14 C91 -119.1(9)
Cl14 Pd7 N14 C91 68.7(8)
Cl13 Pd7 N14 C91 -76(3)
N13 Pd7 N14 C90 11.9(8)
Cl14 Pd7 N14 C90 -160.3(7)
Cl13 Pd7 N14 C90 55(3)
N16 Pd8 N15 C99 -16.1(8)
Cl16 Pd8 N15 C99 20(7)
Cl15 Pd8 N15 C99 165.1(8)
N16 Pd8 N15 C98 108.5(10)
Cl16 Pd8 N15 C98 145(6)
Cl15 Pd8 N15 C98 -70.3(10)
N15 Pd8 N16 C105 -114.7(9)
Cl16 Pd8 N16 C105 67.0(8)
Cl15 Pd8 N16 C105 -96(5)
N15 Pd8 N16 C104 11.6(7)
Cl16 Pd8 N16 C104 -166.7(7)
Cl15 Pd8 N16 C104 30(5)
N18 Pd9 N17 C113 -16.4(8)
Cl18 Pd9 N17 C113 -36(4)
Cl17 Pd9 N17 C113 159.6(8)
N18 Pd9 N17 C112 109.9(9)
Cl18 Pd9 N17 C112 90(4)
Cl17 Pd9 N17 C112 -74.1(8)
N17 Pd9 N18 C118 12.2(8)
Cl18 Pd9 N18 C118 -169.7(7)
Cl17 Pd9 N18 C118 -26(3)
N17 Pd9 N18 C119 -121.3(10)
Cl18 Pd9 N18 C119 56.8(9)
Cl17 Pd9 N18 C119 -160(2)
N20 Pd10 N19 C127 -14.8(9)
Cl19 Pd10 N19 C127 162.3(9)
Cl20 Pd10 N19 C127 -37(4)
N20 Pd10 N19 C168 119.8(10)
Cl19 Pd10 N19 C168 -63.1(9)
Cl20 Pd10 N19 C168 98(3)
N19 Pd10 N20 C132 18.5(10)
Cl19 Pd10 N20 C132 -14(5)
Cl20 Pd10 N20 C132 -164.2(10)
N19 Pd10 N20 C133 -108.3(8)
Cl19 Pd10 N20 C133 -141(4)
Cl20 Pd10 N20 C133 69.0(8)
N22 Pd11 N21 C141 13.8(8)
Cl21 Pd11 N21 C141 -165.9(8)
Cl22 Pd11 N21 C141 -60(2)
N22 Pd11 N21 C140 -115.4(9)
Cl21 Pd11 N21 C140 64.9(9)
Cl22 Pd11 N21 C140 171.2(16)
N21 Pd11 N22 C146 -15.7(7)
Cl21 Pd11 N22 C146 -11(6)
Cl22 Pd11 N22 C146 152.2(7)
N21 Pd11 N22 C147 102.3(11)
Cl21 Pd11 N22 C147 107(5)
Cl22 Pd11 N22 C147 -89.8(11)
N24 Pd12 N23 C154 110.8(16)
Cl24 Pd12 N23 C154 144(13)
Cl23 Pd12 N23 C154 -67.4(16)
N24 Pd12 N23 C155 -22.8(8)
Cl24 Pd12 N23 C155 10(14)
Cl23 Pd12 N23 C155 159.0(6)
N23 Pd12 N24 C161 -107.9(13)
Cl24 Pd12 N24 C161 73.3(13)
Cl23 Pd12 N24 C161 -35(19)
N23 Pd12 N24 C160 23.0(12)
Cl24 Pd12 N24 C160 -155.8(11)
Cl23 Pd12 N24 C160 96(18)
C42 N1 C1 C2 -79.2(13)
Pd1 N1 C1 C2 158.5(9)
C42 N1 C1 C6 106.9(11)
Pd1 N1 C1 C6 -15.3(11)
C6 C1 C2 C3 -5.9(18)
N1 C1 C2 C3 -179.3(11)
C6G C1G C2G C3G 0.1(3)
Cl1G C1G C2G C3G -179.9(2)
C1 C2 C3 C4 3.8(18)
C1G C2G C3G C4G -0.1(5)
C1G C2G C3G C7G -179.9(3)
C2 C3 C4 C5 -6(2)
C2G C3G C4G C5G 0.1(6)
C7G C3G C4G C5G 179.9(4)
C3 C4 C5 C6 12(2)
C3G C4G C5G C6G -0.1(7)
C4 C5 C6 C1 -14(2)
C4 C5 C6 N2 165.9(14)
C2 C1 C6 C5 10.1(17)
N1 C1 C6 C5 -175.9(11)
C2 C1 C6 N2 -169.6(10)
N1 C1 C6 N2 4.4(15)
C7 N2 C6 C5 61.3(17)
Pd1 N2 C6 C5 -170.8(11)
C7 N2 C6 C1 -119.0(12)
Pd1 N2 C6 C1 8.9(13)
C2G C1G C6G C5G -0.1(5)
Cl1G C1G C6G C5G 179.9(3)
C4G C5G C6G C1G 0.1(6)
C6 N2 C7 C8 69.9(17)
Pd1 N2 C7 C8 -53.8(14)
C2G C3G C7G C8G 177.9(16)
C4G C3G C7G C8G -1.9(16)
C2G C3G C7G O1G -63.1(16)
C4G C3G C7G O1G 117.2(17)
N2 C7 C8 C10 -78(2)
N2 C7 C8 C9 100.9(14)
C10 C8 C9 C11 1.1(19)
C7 C8 C9 C11 -178.4(13)
C9 C8 C10 C12 1(2)
C7 C8 C10 C12 -180.0(15)
C14G C9G C10G C11G 0.6(9)
Cl2G C9G C10G C11G 179.4(5)
C8 C9 C11 C13 -4(2)
C9G C10G C11G C12G 0.1(9)
C9G C10G C11G C15G 179.3(6)
C8 C10 C12 C13 1(3)
C10G C11G C12G C13G -0.4(6)
C15G C11G C12G C13G -179.7(4)
C10 C12 C13 C11 -4(2)
C10 C12 C13 C14 179.8(14)
C9 C11 C13 C12 6(2)
C9 C11 C13 C14 -177.8(12)
C11G C12G C13G C14G 0.2(3)
C15 N3 C14 C13 62.3(16)
Pd2 N3 C14 C13 -178.3(9)
C12 C13 C14 N3 -101.2(16)
C11 C13 C14 N3 82.5(15)
C10G C9G C14G C13G -0.8(6)
Cl2G C9G C14G C13G -179.4(4)
C12G C13G C14G C9G 0.4(3)
C14 N3 C15 C20 107.5(17)
Pd2 N3 C15 C20 -16.5(16)
C14 N3 C15 C16 -68.7(15)
Pd2 N3 C15 C16 167.2(9)
C12G C11G C15G C16G 4.9(18)
C10G C11G C15G C16G -174.4(18)
C12G C11G C15G O2G -114.1(18)
C10G C11G C15G O2G 66.6(18)
C20 C15 C16 C17 2(3)
N3 C15 C16 C17 177.6(15)
C15 C16 C17 C18 -4(2)
C16 C17 C18 C19 0(2)
C17 C18 C19 C20 5(2)
N3 C15 C20 N4 6(2)
C16 C15 C20 N4 -178.6(13)
N3 C15 C20 C19 -172.3(12)
C16 C15 C20 C19 4(2)
C21 N4 C20 C15 -114(2)
Pd2 N4 C20 C15 9.0(19)
C21 N4 C20 C19 64.1(19)
Pd2 N4 C20 C19 -173.3(11)
C18 C19 C20 C15 -7(2)
C18 C19 C20 N4 174.7(14)
C20 N4 C21 C22 65(2)
Pd2 N4 C21 C22 -55.5(19)
N4 C21 C22 C23 96.6(19)
N4 C21 C22 C24 -83(2)
C21 C22 C23 C25 -172.9(14)
C24 C22 C23 C25 7(2)
C21 C22 C24 C26 176.3(13)
C23 C22 C24 C26 -3(2)
C22 C23 C25 C27 -7(2)
C22 C24 C26 C27 1(2)
C24 C26 C27 C28 179.5(13)
C24 C26 C27 C25 -1(2)
C23 C25 C27 C26 4(2)
C23 C25 C27 C28 -176.3(13)
C26 C27 C28 N5 -94(2)
C25 C27 C28 N5 86.6(17)
C29 N5 C28 C27 73.4(18)
Pd3 N5 C28 C27 -164.4(14)
C28 N5 C29 C30 -72.3(16)
Pd3 N5 C29 C30 164.4(12)
C28 N5 C29 C34 109.9(13)
Pd3 N5 C29 C34 -13.4(13)
C34 C29 C30 C31 -5(3)
N5 C29 C30 C31 177.4(11)
C29 C30 C31 C32 2(2)
C30 C31 C32 C33 -1(2)
C31 C32 C33 C34 1(2)
C30 C29 C34 C33 6(3)
N5 C29 C34 C33 -177.0(11)
C30 C29 C34 N6 -173.9(16)
N5 C29 C34 N6 3.4(18)
C32 C33 C34 C29 -3(2)
C32 C33 C34 N6 177.0(12)
C35 N6 C34 C29 -124.5(14)
Pd3 N6 C34 C29 8.7(16)
C35 N6 C34 C33 56.0(16)
Pd3 N6 C34 C33 -170.9(10)
C34 N6 C35 C36 75.4(16)
Pd3 N6 C35 C36 -54.0(15)
N6 C35 C36 C37 98.8(16)
N6 C35 C36 C38 -71.1(17)
C38 C36 C37 C39 -4(2)
C35 C36 C37 C39 -173.9(12)
C37 C36 C38 C40 1(2)
C35 C36 C38 C40 170.6(11)
C36 C37 C39 C41 2(2)
C36 C38 C40 C41 6(2)
C38 C40 C41 C42 174.2(12)
C38 C40 C41 C39 -8.4(19)
C37 C39 C41 C40 4.9(18)
C37 C39 C41 C42 -177.5(12)
C1 N1 C42 C41 65.4(14)
Pd1 N1 C42 C41 -172.9(9)
C40 C41 C42 N1 -95.0(15)
C39 C41 C42 N1 87.7(14)
C84 N7 C43 C48 113.5(16)
Pd4 N7 C43 C48 -10.8(18)
C84 N7 C43 C44 -65(2)
Pd4 N7 C43 C44 170.9(16)
C48 C43 C44 C45 7(3)
N7 C43 C44 C45 -175.1(17)
C43 C44 C45 C46 3(3)
C44 C45 C46 C47 -9(3)
C45 C46 C47 C48 7(2)
C44 C43 C48 C47 -9(3)
N7 C43 C48 C47 173.0(13)
C44 C43 C48 N8 174.7(16)
N7 C43 C48 N8 -4(2)
C46 C47 C48 C43 2(2)
C46 C47 C48 N8 179.3(13)
C49 N8 C48 C43 -110.1(16)
Pd4 N8 C48 C43 15.1(17)
C49 N8 C48 C47 73.3(16)
Pd4 N8 C48 C47 -161.6(10)
C48 N8 C49 C50 -69.1(18)
Pd4 N8 C49 C50 172.9(11)
N8 C49 C50 C51 -74(2)
N8 C49 C50 C52 100.9(19)
C49 C50 C51 C53 175.1(18)
C52 C50 C51 C53 0(3)
C51 C50 C52 C54 -3(2)
C49 C50 C52 C54 -178.9(16)
C50 C51 C53 C55 1(3)
C50 C52 C54 C55 5(2)
C51 C53 C55 C54 0(2)
C51 C53 C55 C56 176.8(15)
C52 C54 C55 C53 -3(2)
C52 C54 C55 C56 -179.9(14)
C57 N9 C56 C55 66.5(17)
Pd5 N9 C56 C55 -61(2)
C53 C55 C56 N9 -91.6(19)
C54 C55 C56 N9 85(2)
C56 N9 C57 C58 61.8(10)
Pd5 N9 C57 C58 -160.4(5)
C56 N9 C57 C62 -119.2(10)
Pd5 N9 C57 C62 18.6(4)
C62 C57 C58 C59 1.3(6)
N9 C57 C58 C59 -179.8(3)
C57 C58 C59 C60 -0.2(8)
C58 C59 C60 C61 -0.2(8)
C59 C60 C61 C62 -0.6(7)
C58 C57 C62 C61 -2.0(6)
N9 C57 C62 C61 178.9(4)
C58 C57 C62 N10 -179.3(4)
N9 C57 C62 N10 1.6(5)
C60 C61 C62 C57 1.7(7)
C60 C61 C62 N10 179.2(4)
C63 N10 C62 C57 111.6(12)
Pd5 N10 C62 C57 -20.4(6)
C63 N10 C62 C61 -65.8(12)
Pd5 N10 C62 C61 162.2(5)
C62 N10 C63 C64 171.4(13)
Pd5 N10 C63 C64 -66.6(18)
N10 C63 C64 C66 102.3(17)
N10 C63 C64 C65 -73(2)
C66 C64 C65 C67 4.1(17)
C63 C64 C65 C67 180(2)
C63 C64 C66 C68 -173(2)
C65 C64 C66 C68 2.7(19)
C64 C65 C67 C69 -10(3)
C64 C66 C68 C69 -4(3)
C65 C67 C69 C68 9(4)
C65 C67 C69 C70 176(2)
C66 C68 C69 C67 -1(4)
C66 C68 C69 C70 -169(2)
C71 N11 C70 C69 -92(2)
Pd6 N11 C70 C69 47(2)
C67 C69 C70 N11 -79(3)
C68 C69 C70 N11 88(3)
C70 N11 C71 C76 132.7(16)
Pd6 N11 C71 C76 -14.4(12)
C70 N11 C71 C72 -49.2(16)
Pd6 N11 C71 C72 163.8(12)
C76 C71 C72 C73 -2(2)
N11 C71 C72 C73 179.3(14)
C71 C72 C73 C74 4(3)
C72 C73 C74 C75 -3(3)
C73 C74 C75 C76 1(3)
C72 C71 C76 C75 0(3)
N11 C71 C76 C75 178.3(17)
C72 C71 C76 N12 179.1(12)
N11 C71 C76 N12 -2.5(17)
C74 C75 C76 C71 1(3)
C74 C75 C76 N12 -178.1(18)
C77 N12 C76 C71 -100(2)
Pd6 N12 C76 C71 18.0(18)
C77 N12 C76 C75 79(3)
Pd6 N12 C76 C75 -162.8(16)
C76 N12 C77 C78 -63(3)
Pd6 N12 C77 C78 173.8(16)
N12 C77 C78 C79 -80(2)
N12 C77 C78 C80 98(2)
C80 C78 C79 C81 -0.6(17)
C77 C78 C79 C81 178.0(18)
C79 C78 C80 C82 1.5(15)
C77 C78 C80 C82 -177.3(15)
C78 C79 C81 C83 -4(2)
C78 C80 C82 C83 2(2)
C80 C82 C83 C81 -7(3)
C80 C82 C83 C84 177.3(15)
C79 C81 C83 C82 7(2)
C79 C81 C83 C84 -176.5(13)
C82 C83 C84 N7 96(2)
C81 C83 C84 N7 -80.4(17)
C43 N7 C84 C83 -79.4(16)
Pd4 N7 C84 C83 39.1(15)
C126 N13 C85 C90 -90.9(18)
Pd7 N13 C85 C90 32.1(18)
C126 N13 C85 C86 75.2(15)
Pd7 N13 C85 C86 -161.8(11)
C90 C85 C86 C87 -4(2)
N13 C85 C86 C87 -171.5(12)
C85 C86 C87 C88 1(2)
C86 C87 C88 C89 -6(3)
C87 C88 C89 C90 12(2)
N13 C85 C90 C89 -180.0(15)
C86 C85 C90 C89 14(3)
N13 C85 C90 N14 -23(2)
C86 C85 C90 N14 170.9(12)
C88 C89 C90 C85 -17(2)
C88 C89 C90 N14 -172.4(11)
C91 N14 C90 C85 133.1(13)
Pd7 N14 C90 C85 0.9(13)
C91 N14 C90 C89 -67.6(16)
Pd7 N14 C90 C89 160.2(11)
C90 N14 C91 C92 -74.6(15)
Pd7 N14 C91 C92 54.0(13)
N14 C91 C92 C93 -100.5(15)
N14 C91 C92 C94 81.1(15)
C94 C92 C93 C95 -3(2)
C91 C92 C93 C95 179.0(13)
C93 C92 C94 C96 3.6(18)
C91 C92 C94 C96 -177.9(11)
C92 C93 C95 C97 0(2)
C92 C94 C96 C97 -1.9(17)
C93 C95 C97 C96 2.0(19)
C93 C95 C97 C98 175.9(12)
C94 C96 C97 C95 -0.9(18)
C94 C96 C97 C98 -175.1(11)
C99 N15 C98 C97 -63.6(17)
Pd8 N15 C98 C97 173.0(11)
C95 C97 C98 N15 -72(2)
C96 C97 C98 N15 102.0(15)
C98 N15 C99 C100 72.8(18)
Pd8 N15 C99 C100 -164.2(11)
C98 N15 C99 C104 -105.6(12)
Pd8 N15 C99 C104 17.4(13)
N15 C99 C100 C101 -176.3(13)
C104 C99 C100 C101 2.1(19)
C99 C100 C101 C102 -11(3)
C100 C101 C102 C103 11(4)
C101 C102 C103 C104 -3(3)
C102 C103 C104 C99 -4(2)
C102 C103 C104 N16 -173.1(12)
C100 C99 C104 C103 4(2)
N15 C99 C104 C103 -177.0(12)
C100 C99 C104 N16 173.3(11)
N15 C99 C104 N16 -8.2(15)
C105 N16 C104 C103 -62.9(14)
Pd8 N16 C104 C103 165.0(10)
C105 N16 C104 C99 127.1(10)
Pd8 N16 C104 C99 -5.0(12)
C104 N16 C105 C106 -81.9(13)
Pd8 N16 C105 C106 44.2(14)
N16 C105 C106 C107 -82.3(16)
N16 C105 C106 C108 88.4(15)
C108 C106 C107 C109 12.2(19)
C105 C106 C107 C109 -176.8(12)
C107 C106 C108 C110 -6(2)
C105 C106 C108 C110 -176.8(14)
C106 C107 C109 C111 -13(2)
C106 C108 C110 C111 0(3)
C108 C110 C111 C109 0(2)
C108 C110 C111 C112 179.5(13)
C107 C109 C111 C110 6(2)
C107 C109 C111 C112 -173.2(12)
C113 N17 C112 C111 -81.5(13)
Pd9 N17 C112 C111 158.4(9)
C110 C111 C112 N17 98.8(16)
C109 C111 C112 N17 -81.5(16)
C112 N17 C113 C118 -98.9(13)
Pd9 N17 C113 C118 19.3(13)
C112 N17 C113 C114 74.1(16)
Pd9 N17 C113 C114 -167.7(10)
C118 C113 C114 C115 -3(2)
N17 C113 C114 C115 -175.9(13)
C113 C114 C115 C116 0(2)
C114 C115 C116 C117 4(3)
C115 C116 C117 C118 -5(3)
C116 C117 C118 C113 1(2)
C116 C117 C118 N18 -173.0(13)
N17 C113 C118 C117 175.4(12)
C114 C113 C118 C117 2.2(18)
N17 C113 C118 N18 -9.7(16)
C114 C113 C118 N18 177.1(11)
C119 N18 C118 C117 -56.4(17)
Pd9 N18 C118 C117 169.2(12)
C119 N18 C118 C113 129.1(11)
Pd9 N18 C118 C113 -5.3(13)
C118 N18 C119 C120 -73.7(16)
Pd9 N18 C119 C120 57.5(16)
N18 C119 C120 C122 78.2(18)
N18 C119 C120 C121 -109.0(13)
C122 C120 C121 C123 -3.6(17)
C119 C120 C121 C123 -176.9(11)
C121 C120 C122 C124 5.3(18)
C119 C120 C122 C124 177.8(12)
C120 C121 C123 C125 -3.5(17)
C120 C122 C124 C125 -0.2(19)
C121 C123 C125 C124 8.9(18)
C121 C123 C125 C126 178.8(11)
C122 C124 C125 C123 -7.5(19)
C122 C124 C125 C126 -177.3(11)
C123 C125 C126 N13 -81.6(15)
C124 C125 C126 N13 88.7(14)
C85 N13 C126 C125 -71.2(15)
Pd7 N13 C126 C125 168.9(10)
C168 N19 C127 C132 -121.2(15)
Pd10 N19 C127 C132 9.5(16)
C168 N19 C127 C128 66(2)
Pd10 N19 C127 C128 -163.6(12)
C132 C127 C128 C129 2(2)
N19 C127 C128 C129 175.2(16)
C127 C128 C129 C130 0(3)
C128 C129 C130 C131 0(3)
C129 C130 C131 C132 -1(3)
C130 C131 C132 C127 3(3)
C130 C131 C132 N20 -178.9(17)
C128 C127 C132 C131 -4(2)
N19 C127 C132 C131 -176.6(15)
C128 C127 C132 N20 178.3(14)
N19 C127 C132 N20 5(2)
C133 N20 C132 C131 -74(2)
Pd10 N20 C132 C131 164.0(14)
C133 N20 C132 C127 103.8(13)
Pd10 N20 C132 C127 -17.9(15)
C132 N20 C133 C134 56.5(14)
Pd10 N20 C133 C134 -178.2(8)
N20 C133 C134 C136 -101.5(17)
N20 C133 C134 C135 78.0(14)
C136 C134 C135 C137 -3(2)
C133 C134 C135 C137 177.9(13)
C135 C134 C136 C138 3(2)
C133 C134 C136 C138 -177.6(14)
C134 C135 C137 C139 -2(2)
C134 C136 C138 C139 1(3)
C136 C138 C139 C137 -5(2)
C136 C138 C139 C140 -176.9(16)
C135 C137 C139 C138 6(2)
C135 C137 C139 C140 176.3(16)
C138 C139 C140 N21 -105.7(16)
C137 C139 C140 N21 84(2)
C141 N21 C140 C139 -50.7(18)
Pd11 N21 C140 C139 76.5(15)
C140 N21 C141 C146 118.3(13)
Pd11 N21 C141 C146 -7.6(12)
C140 N21 C141 C142 -66.8(15)
Pd11 N21 C141 C142 167.3(7)
N21 C141 C142 C143 -175.6(10)
C146 C141 C142 C143 -1.5(13)
C141 C142 C143 C144 -3.1(12)
C142 C143 C144 C145 2.0(15)
C143 C144 C145 C146 3.5(17)
C147 N22 C146 C141 -104.6(15)
Pd11 N22 C146 C141 18.7(13)
C147 N22 C146 C145 65.1(15)
Pd11 N22 C146 C145 -171.6(9)
N21 C141 C146 N22 -8.4(16)
C142 C141 C146 N22 177.0(10)
N21 C141 C146 C145 -179.3(9)
C142 C141 C146 C145 6.0(14)
C144 C145 C146 N22 -178.3(11)
C144 C145 C146 C141 -7.1(15)
C146 N22 C147 C148 -178.0(14)
Pd11 N22 C147 C148 66.6(17)
N22 C147 C148 C149 88.1(18)
N22 C147 C148 C150 -91.8(19)
C150 C148 C149 C151 4.9(19)
C147 C148 C149 C151 -175.0(19)
C149 C148 C150 C152 5.5(17)
C147 C148 C150 C152 -174.6(18)
C148 C149 C151 C153 -10(3)
C148 C150 C152 C153 -11(3)
C149 C151 C153 C152 4(4)
C149 C151 C153 C154 -174(2)
C150 C152 C153 C151 6(4)
C150 C152 C153 C154 -176(2)
C155 N23 C154 C153 84(3)
Pd12 N23 C154 C153 -42(3)
C151 C153 C154 N23 83(3)
C152 C153 C154 N23 -95(3)
C154 N23 C155 C160 -112.5(18)
Pd12 N23 C155 C160 18.7(11)
C154 N23 C155 C156 65.3(18)
Pd12 N23 C155 C156 -163.5(11)
C160 C155 C156 C157 -3(2)
N23 C155 C156 C157 178.9(12)
C155 C156 C157 C158 0(2)
C156 C157 C158 C159 2(2)
C157 C158 C159 C160 -1(2)
C156 C155 C160 C159 5(2)
N23 C155 C160 C159 -177.4(14)
C156 C155 C160 N24 -178.1(12)
N23 C155 C160 N24 -0.1(16)
C158 C159 C160 C155 -3(3)
C158 C159 C160 N24 180.0(14)
C161 N24 C160 C155 104.8(19)
Pd12 N24 C160 C155 -17.7(16)
C161 N24 C160 C159 -78(2)
Pd12 N24 C160 C159 159.8(14)
C160 N24 C161 C162 51(2)
Pd12 N24 C161 C162 171.9(13)
N24 C161 C162 C163 85.7(19)
N24 C161 C162 C164 -84(2)
C164 C162 C163 C165 -7(2)
C161 C162 C163 C165 -178.2(14)
C163 C162 C164 C166 15(3)
C161 C162 C164 C166 -176.0(17)
C162 C163 C165 C167 -3(3)
C162 C164 C166 C167 -10(3)
C164 C166 C167 C165 0(2)
C164 C166 C167 C168 -174.1(16)
C163 C165 C167 C166 7(3)
C163 C165 C167 C168 -178.7(15)
C127 N19 C168 C167 75.2(17)
Pd10 N19 C168 C167 -53.3(14)
C166 C167 C168 N19 -89.1(16)
C165 C167 C168 N19 97.0(17)

loop_
_platon_squeeze_void_nr
_platon_squeeze_void_average_x
_platon_squeeze_void_average_y
_platon_squeeze_void_average_z
_platon_squeeze_void_volume
_platon_squeeze_void_count_electrons
_platon_squeeze_void_content
1 -0.068 0.195 0.695 2776 386 ' '
2 0.030 0.695 0.305 2775 386 ' '
